data_1557773
loop_
_publ_author_name
'Tashiro, Shohei'
'Umeki, Tsutomu'
'Kubota, Ryou'
'Shionoya, Mitsuhiko'

_publ_section_title
;
 Face-selective adsorption of a prochiral compound on the chiral
 pore-surface of a metal-macrocycle framework (MMF) directed towards
 stereoselective reactions.
;
_journal_name_full 'Faraday discussions'
_journal_page_first 197
_journal_page_last 209
_journal_paper_doi 10.1039/d0fd00019a
_journal_volume 225
_journal_year 2021
_chemical_absolute_configuration ad
_chemical_formula_moiety '2(C42 H42 Cl6 N6 Pd3), 0.401(C6 H7 O6), 0.5(C O), 7.224(O)'
_chemical_formula_sum 'C86.9 H86.8 Cl12 N12 O10.13 Pd6'
_chemical_formula_weight 2525.23
_space_group_crystal_system monoclinic
_space_group_IT_number 4
_space_group_name_Hall 'P 2yb'
_space_group_name_H-M_alt 'P 1 21 1'
_atom_sites_solution_hydrogens geom
_atom_sites_solution_primary direct
_atom_sites_solution_secondary difmap
_audit_update_record
;
2019-12-27 deposited with the CCDC.	2020-04-09 downloaded from the CCDC.
;
_cell_angle_alpha 90.0000
_cell_angle_beta 91.1321(7)
_cell_angle_gamma 90.0000
_cell_formula_units_Z 4
_cell_length_a 14.1814(3)
_cell_length_b 52.5455(10)
_cell_length_c 19.8435(4)
_cell_measurement_reflns_used 111430
_cell_measurement_temperature 95
_cell_measurement_theta_max 27.54
_cell_measurement_theta_min 1.63
_cell_volume 14783.9(5)
_computing_cell_refinement 'RAPID AUTO'
_computing_data_collection 'RAPID AUTO (Rigaku, ????)'
_computing_data_reduction 'RAPID AUTO'
_computing_molecular_graphics 'CrystalStructure 4.2.5'
_computing_publication_material 'CrystalStructure 4.2.5 (Rigaku, 2017)'
_computing_structure_refinement 'SHELXL Version 2017/1 (Sheldrick, 2008)'
_computing_structure_solution 'SHELXS Version 2013/1 (Sheldrick, 2008)'
_diffrn_ambient_temperature 95
_diffrn_detector_area_resol_mean 10.000
_diffrn_measured_fraction_theta_full 0.999
_diffrn_measured_fraction_theta_max 0.998
_diffrn_measurement_device_type 'Rigaku R-AXIS RAPID'
_diffrn_measurement_method \w
_diffrn_radiation_type 'Mo K\a'
_diffrn_radiation_wavelength 0.71075
_diffrn_reflns_av_R_equivalents 0.0465
_diffrn_reflns_Laue_measured_fraction_full 0.999
_diffrn_reflns_Laue_measured_fraction_max 0.998
_diffrn_reflns_limit_h_max 18
_diffrn_reflns_limit_h_min -18
_diffrn_reflns_limit_k_max 68
_diffrn_reflns_limit_k_min -67
_diffrn_reflns_limit_l_max 25
_diffrn_reflns_limit_l_min -25
_diffrn_reflns_number 145572
_diffrn_reflns_point_group_measured_fraction_full 0.997
_diffrn_reflns_point_group_measured_fraction_max 0.992
_diffrn_reflns_theta_full 25.242
_diffrn_reflns_theta_max 27.485
_diffrn_reflns_theta_min 2.513
_diffrn_standards_number 0
_exptl_absorpt_coefficient_mu 0.972
_exptl_absorpt_correction_T_max 0.925
_exptl_absorpt_correction_T_min 0.422
_exptl_absorpt_correction_type multi-scan
_exptl_absorpt_process_details 'ABSCOR (Rigaku, 1995)'
_exptl_crystal_colour yellow
_exptl_crystal_density_diffrn 1.134
_exptl_crystal_density_method 'not measured'
_exptl_crystal_description platelet
_exptl_crystal_F_000 5012.96
_exptl_crystal_size_max 0.410
_exptl_crystal_size_mid 0.350
_exptl_crystal_size_min 0.080
_refine_diff_density_max 2.30
_refine_diff_density_min -1.32
_refine_ls_abs_structure_details
;
 Flack x determined using 18528 quotients [(I+)-(I-)]/[(I+)+(I-)]
 (Parsons, Flack and Wagner, Acta Cryst. B69 (2013) 249-259).
;
_refine_ls_abs_structure_Flack 0.036(11)
_refine_ls_extinction_method none
_refine_ls_goodness_of_fit_ref 1.004
_refine_ls_hydrogen_treatment constr
_refine_ls_number_parameters 2189
_refine_ls_number_reflns 67276
_refine_ls_number_restraints 264
_refine_ls_R_factor_all 0.0935
_refine_ls_R_factor_gt 0.0698
_refine_ls_shift/su_max 0.001
_refine_ls_structure_factor_coef Fsqd
_refine_ls_weighting_details 'w = 1/[\s^2^(Fo^2^)+(0.1532P)^2^] where P=(Fo^2^+2Fc^2^)/3'
_refine_ls_weighting_scheme calc
_refine_ls_wR_factor_gt 0.2015
_refine_ls_wR_factor_ref 0.2227
_reflns_Friedel_coverage 0.966
_reflns_Friedel_fraction_full 0.995
_reflns_Friedel_fraction_max 0.985
_reflns_number_gt 49578
_reflns_number_total 67276
_reflns_threshold_expression F^2^>2.0\s(F^2^)
_cod_data_source_file d0fd00019a1.cif
_cod_data_source_block mannose@MMF
_cod_depositor_comments 'Adding full bibliography for 1557771--1557774.cif.'
_cod_original_cell_volume 14783.8(5)
_cod_database_code 1557773

loop_
_space_group_symop_id
_space_group_symop_operation_xyz
1 +X,+Y,+Z
2 -X,1/2+Y,-Z

loop_
_atom_site_label
_atom_site_type_symbol
_atom_site_fract_x
_atom_site_fract_y
_atom_site_fract_z
_atom_site_U_iso_or_equiv
_atom_site_adp_type
_atom_site_occupancy
_atom_site_site_symmetry_order
_atom_site_calc_flag
_atom_site_refinement_flags_posn
_atom_site_refinement_flags_adp
_atom_site_refinement_flags_occupancy
_atom_site_disorder_assembly
_atom_site_disorder_group
Pd1 Pd 0.75955(5) 0.68206(2) 0.58824(4) 0.03414(16) Uani 1 1 d . . . . .
Pd2 Pd 0.57883(6) 0.68104(2) 1.03488(4) 0.0513(2) Uani 1 1 d . . . . .
Pd3 Pd 0.14620(5) 0.71522(2) 0.72437(4) 0.03911(18) Uani 1 1 d . . . . .
Cl1 Cl 0.73826(16) 0.72589(5) 0.58811(13) 0.0392(5) Uani 1 1 d . . . . .
Cl2 Cl 0.92143(15) 0.68498(5) 0.57959(13) 0.0413(5) Uani 1 1 d . . . . .
Cl3 Cl 0.6369(2) 0.71986(7) 1.00137(18) 0.0614(8) Uani 1 1 d . . . . .
Cl4 Cl 0.5084(2) 0.69826(8) 1.12833(17) 0.0668(9) Uani 1 1 d . . . . .
Cl5 Cl 0.18295(19) 0.74680(6) 0.80122(15) 0.0506(7) Uani 1 1 d . . . . .
Cl6 Cl 0.1076(2) 0.74392(6) 0.64130(16) 0.0532(7) Uani 1 1 d . . . . .
N1 N 0.6190(5) 0.67599(16) 0.5820(4) 0.0353(18) Uani 1 1 d . . . . .
H1N H 0.592698 0.686808 0.544706 0.042 Uiso 1 1 calc R U . . .
N2 N 0.7695(6) 0.64344(18) 0.5948(5) 0.041(2) Uani 1 1 d . . . . .
H2N H 0.815809 0.638044 0.560234 0.049 Uiso 1 1 calc R U . . .
N3 N 0.6445(7) 0.6632(2) 0.9555(5) 0.053(2) Uani 1 1 d . . . . .
H3N H 0.711887 0.668810 0.955170 0.063 Uiso 1 1 calc R U . . .
N4 N 0.5323(7) 0.6457(2) 1.0578(5) 0.060(3) Uani 1 1 d . . . . .
H4N H 0.551640 0.642256 1.105717 0.072 Uiso 1 1 calc R U . . .
N5 N 0.1807(6) 0.68784(18) 0.7937(4) 0.040(2) Uani 1 1 d . . . . .
H5N H 0.152669 0.692599 0.837830 0.048 Uiso 1 1 calc R U . . .
N6 N 0.1089(5) 0.68503(18) 0.6644(4) 0.0381(19) Uani 1 1 d . . . . .
H6N H 0.041580 0.688148 0.650787 0.046 Uiso 1 1 calc R U . . .
C1 C 0.6048(6) 0.6490(2) 0.5630(5) 0.038(2) Uani 1 1 d D . . . .
C2 C 0.5194(7) 0.6408(2) 0.5320(6) 0.048(3) Uani 1 1 d D . . . .
H2 H 0.469661 0.652365 0.521605 0.057 Uiso 1 1 calc R U . . .
C3 C 0.5120(8) 0.6147(2) 0.5176(6) 0.047(3) Uani 1 1 d D . . . .
H3 H 0.456009 0.608452 0.496521 0.056 Uiso 1 1 calc R U . . .
C4 C 0.5835(8) 0.5982(2) 0.5331(7) 0.057(3) Uani 1 1 d D . . . .
H4 H 0.574652 0.580487 0.525743 0.068 Uiso 1 1 calc R U . . .
C5 C 0.6675(8) 0.6069(2) 0.5590(6) 0.049(3) Uani 1 1 d D . . . .
H5 H 0.718596 0.595509 0.566970 0.059 Uiso 1 1 calc R U . . .
C6 C 0.6768(7) 0.6327(2) 0.5734(5) 0.041(2) Uani 1 1 d D . . . .
C7 C 0.8079(7) 0.6342(2) 0.6619(6) 0.044(2) Uani 1 1 d . . . . .
H7A H 0.809502 0.615376 0.661561 0.053 Uiso 1 1 calc R U . . .
H7B H 0.873587 0.640337 0.667860 0.053 Uiso 1 1 calc R U . . .
C8 C 0.7523(7) 0.6428(2) 0.7194(5) 0.041(2) Uani 1 1 d . . . . .
C9 C 0.7815(7) 0.6658(2) 0.7541(6) 0.044(2) Uani 1 1 d . . . . .
H9 H 0.835457 0.674817 0.739728 0.053 Uiso 1 1 calc R U . . .
C10 C 0.6700(8) 0.6308(2) 0.7410(6) 0.047(3) Uani 1 1 d . . . . .
H10 H 0.648172 0.615899 0.718438 0.056 Uiso 1 1 calc R U . . .
C11 C 0.7311(8) 0.6745(2) 0.8079(6) 0.046(3) Uani 1 1 d . . . . .
H11 H 0.752803 0.689242 0.831131 0.055 Uiso 1 1 calc R U . . .
C12 C 0.6203(7) 0.6402(3) 0.7946(6) 0.051(3) Uani 1 1 d . . . . .
H12 H 0.565245 0.631426 0.808265 0.061 Uiso 1 1 calc R U . . .
C13 C 0.6480(8) 0.6623(2) 0.8298(6) 0.048(3) Uani 1 1 d . . . . .
C14 C 0.5960(7) 0.6718(3) 0.8889(5) 0.048(3) Uani 1 1 d . . . . .
H14A H 0.530480 0.665332 0.887015 0.058 Uiso 1 1 calc R U . . .
H14B H 0.593393 0.690663 0.887489 0.058 Uiso 1 1 calc R U . . .
C15 C 0.6417(8) 0.6367(3) 0.9723(8) 0.060(4) Uani 1 1 d . . . . .
C16 C 0.7035(11) 0.6193(3) 0.9332(7) 0.069(4) Uani 1 1 d . . . . .
H16 H 0.742424 0.625454 0.898372 0.083 Uiso 1 1 calc R U . . .
C17 C 0.7009(12) 0.5946(3) 0.9501(10) 0.085(5) Uani 1 1 d . . . . .
H17 H 0.743798 0.583323 0.929186 0.102 Uiso 1 1 calc R U . . .
C18 C 0.6398(15) 0.5847(4) 0.9958(10) 0.094(6) Uani 1 1 d . . . . .
H18 H 0.637769 0.566998 1.004912 0.113 Uiso 1 1 calc R U . . .
C19 C 0.5790(11) 0.6021(3) 1.0294(9) 0.077(4) Uani 1 1 d . . . . .
H19 H 0.535583 0.596145 1.061624 0.092 Uiso 1 1 calc R U . . .
C20 C 0.5842(10) 0.6272(3) 1.0148(7) 0.062(3) Uani 1 1 d . . . . .
C21 C 0.4273(9) 0.6424(3) 1.0528(6) 0.059(3) Uani 1 1 d . . . . .
H21A H 0.411815 0.624088 1.056446 0.071 Uiso 1 1 calc R U . . .
H21B H 0.397766 0.651335 1.090920 0.071 Uiso 1 1 calc R U . . .
C22 C 0.3879(8) 0.6524(3) 0.9887(7) 0.057(3) Uani 1 1 d . . . . .
C23 C 0.3589(8) 0.6786(3) 0.9852(6) 0.057(3) Uani 1 1 d . . . . .
H23 H 0.362944 0.688826 1.024560 0.068 Uiso 1 1 calc R U . . .
C24 C 0.3805(8) 0.6379(3) 0.9291(7) 0.056(3) Uani 1 1 d . . . . .
H24 H 0.397662 0.620404 0.929713 0.067 Uiso 1 1 calc R U . . .
C25 C 0.3262(8) 0.6888(3) 0.9273(7) 0.054(3) Uani 1 1 d . . . . .
H25 H 0.306367 0.706067 0.926697 0.065 Uiso 1 1 calc R U . . .
C26 C 0.3486(8) 0.6489(3) 0.8702(7) 0.053(3) Uani 1 1 d . . . . .
H26 H 0.345566 0.638806 0.830498 0.063 Uiso 1 1 calc R U . . .
C27 C 0.3205(7) 0.6742(2) 0.8665(6) 0.045(3) Uani 1 1 d . . . . .
C28 C 0.2869(7) 0.6865(2) 0.8027(6) 0.044(2) Uani 1 1 d . . . . .
H28A H 0.312955 0.677028 0.764199 0.053 Uiso 1 1 calc R U . . .
H28B H 0.312471 0.704030 0.801150 0.053 Uiso 1 1 calc R U . . .
C29 C 0.1348(5) 0.6618(2) 0.7689(5) 0.034(2) Uani 1 1 d . . . . .
C30 C 0.1314(8) 0.6427(3) 0.8141(7) 0.057(3) Uani 1 1 d . . . . .
H30 H 0.151156 0.644519 0.859903 0.068 Uiso 1 1 calc R U . . .
C31 C 0.0961(9) 0.6198(3) 0.7876(8) 0.066(4) Uani 1 1 d . . . . .
H31 H 0.094063 0.604988 0.814959 0.079 Uiso 1 1 calc R U . . .
C32 C 0.0637(8) 0.6189(2) 0.7204(7) 0.050(3) Uani 1 1 d . . . . .
H32 H 0.037801 0.603493 0.702910 0.060 Uiso 1 1 calc R U . . .
C33 C 0.0690(8) 0.6399(3) 0.6799(7) 0.055(3) Uani 1 1 d . . . . .
H33 H 0.046797 0.639114 0.634431 0.065 Uiso 1 1 calc R U . . .
C34 C 0.1074(7) 0.6625(2) 0.7058(6) 0.042(2) Uani 1 1 d . . . . .
C35 C 0.1606(6) 0.6824(3) 0.5996(5) 0.043(2) Uani 1 1 d . . . . .
H35A H 0.144363 0.696890 0.569763 0.052 Uiso 1 1 calc R U . . .
H35B H 0.140211 0.666550 0.576603 0.052 Uiso 1 1 calc R U . . .
C36 C 0.2677(6) 0.6817(2) 0.6115(5) 0.038(2) Uani 1 1 d . . . . .
C37 C 0.3192(7) 0.7025(2) 0.5941(5) 0.041(2) Uani 1 1 d . . . . .
H37 H 0.289018 0.716828 0.574075 0.049 Uiso 1 1 calc R U . . .
C38 C 0.3130(7) 0.6605(2) 0.6394(6) 0.042(2) Uani 1 1 d . . . . .
H38 H 0.277615 0.645567 0.648189 0.050 Uiso 1 1 calc R U . . .
C39 C 0.4159(7) 0.7026(2) 0.6058(5) 0.040(2) Uani 1 1 d . . . . .
H39 H 0.451591 0.717027 0.592578 0.048 Uiso 1 1 calc R U . . .
C40 C 0.4082(7) 0.6609(2) 0.6544(6) 0.043(2) Uani 1 1 d . . . . .
H40 H 0.437513 0.646964 0.676813 0.051 Uiso 1 1 calc R U . . .
C41 C 0.4614(6) 0.6824(2) 0.6362(5) 0.039(2) Uani 1 1 d . . . . .
C42 C 0.5683(6) 0.6830(2) 0.6466(5) 0.038(2) Uani 1 1 d . . . . .
H42A H 0.586618 0.670923 0.682816 0.046 Uiso 1 1 calc R U . . .
H42B H 0.587891 0.700286 0.661172 0.046 Uiso 1 1 calc R U . . .
Pd4 Pd 0.46329(5) 0.76902(2) 0.57314(5) 0.0443(2) Uani 1 1 d . . . . .
Pd5 Pd 0.97738(8) 0.85698(2) 0.80631(6) 0.0582(3) Uani 1 1 d . . . . .
Pd6 Pd 0.51617(9) 0.93946(2) 0.65646(9) 0.0843(4) Uani 1 1 d . . . . .
Cl7 Cl 0.3226(2) 0.76669(6) 0.51229(18) 0.0578(7) Uani 1 1 d . . . . .
Cl8 Cl 0.55121(19) 0.77647(6) 0.47884(16) 0.0530(7) Uani 1 1 d . . . . .
Cl9 Cl 1.0102(5) 0.84477(9) 0.9149(2) 0.0990(15) Uani 1 1 d . . . . .
Cl10 Cl 0.9369(3) 0.89741(7) 0.8412(2) 0.0785(11) Uani 1 1 d . . . . .
Cl11 Cl 0.5917(3) 0.97828(8) 0.6535(4) 0.107(2) Uani 1 1 d . . . . .
Cl12 Cl 0.5167(5) 0.93529(14) 0.5409(4) 0.129(2) Uani 1 1 d . . . . .
N7 N 0.3946(6) 0.76384(18) 0.6627(5) 0.046(2) Uani 1 1 d D . . . .
H7N H 0.353112 0.748614 0.656123 0.056 Uiso 1 1 calc R U . . .
N8 N 0.5826(6) 0.76982(17) 0.6316(5) 0.0406(19) Uani 1 1 d D . . . .
H8N H 0.631121 0.759032 0.609431 0.049 Uiso 1 1 calc R U . . .
N9 N 1.0318(7) 0.82396(19) 0.7730(6) 0.056(3) Uani 1 1 d D . . . .
H9N H 1.094692 0.822132 0.796171 0.068 Uiso 1 1 calc R U . . .
N10 N 0.9502(7) 0.8648(2) 0.7064(6) 0.059(3) Uani 1 1 d D . . . .
H10N H 0.972707 0.882470 0.697507 0.070 Uiso 1 1 calc R U . . .
N11 N 0.5055(9) 0.9391(2) 0.7503(10) 0.103(4) Uani 1 1 d D U . . .
H11N H 0.477776 0.956216 0.759634 0.124 Uiso 1 1 calc R U . . .
N12 N 0.4458(9) 0.9061(2) 0.6661(9) 0.087(4) Uani 1 1 d D U . . .
H12N H 0.394527 0.905108 0.630874 0.104 Uiso 1 1 calc R U . . .
C43 C 0.4652(7) 0.7567(2) 0.7147(7) 0.045(3) Uani 1 1 d . . . . .
C44 C 0.4390(8) 0.7479(3) 0.7773(8) 0.058(3) Uani 1 1 d . . . . .
H44 H 0.374743 0.747969 0.789968 0.070 Uiso 1 1 calc R U . . .
C45 C 0.5095(9) 0.7387(3) 0.8217(8) 0.062(4) Uani 1 1 d . . . . .
H45 H 0.492518 0.731829 0.863982 0.075 Uiso 1 1 calc R U . . .
C46 C 0.6051(9) 0.7397(2) 0.8043(7) 0.053(3) Uani 1 1 d . . . . .
H46 H 0.652078 0.733615 0.834961 0.063 Uiso 1 1 calc R U . . .
C47 C 0.6310(8) 0.7495(2) 0.7429(7) 0.047(3) Uani 1 1 d . . . . .
H47 H 0.695708 0.750293 0.731546 0.056 Uiso 1 1 calc R U . . .
C48 C 0.5614(7) 0.7583(2) 0.6970(6) 0.043(2) Uani 1 1 d . . . . .
C49 C 0.6210(7) 0.79633(19) 0.6377(6) 0.042(2) Uani 1 1 d D . . . .
H49A H 0.574297 0.807116 0.660657 0.050 Uiso 1 1 calc R U . . .
H49B H 0.629638 0.803361 0.591939 0.050 Uiso 1 1 calc R U . . .
C50 C 0.7145(7) 0.7978(2) 0.6765(6) 0.041(2) Uani 1 1 d D . . . .
C51 C 0.7954(7) 0.7901(2) 0.6459(6) 0.044(2) Uani 1 1 d . . . . .
H51 H 0.792755 0.784389 0.600516 0.053 Uiso 1 1 calc R U . . .
C52 C 0.7172(8) 0.8058(2) 0.7434(6) 0.047(3) Uani 1 1 d . . . . .
H52 H 0.660933 0.810642 0.765290 0.056 Uiso 1 1 calc R U . . .
C53 C 0.8809(7) 0.7906(2) 0.6804(7) 0.047(3) Uani 1 1 d . . . . .
H53 H 0.936822 0.785366 0.658762 0.056 Uiso 1 1 calc R U . . .
C54 C 0.8046(9) 0.8067(2) 0.7779(6) 0.048(3) Uani 1 1 d . . . . .
H54 H 0.808116 0.812845 0.822900 0.057 Uiso 1 1 calc R U . . .
C55 C 0.8848(8) 0.7988(2) 0.7468(7) 0.048(3) Uani 1 1 d D . . . .
C56 C 0.9777(9) 0.7992(2) 0.7877(8) 0.062(4) Uani 1 1 d D . . . .
H56A H 1.016690 0.784365 0.775507 0.075 Uiso 1 1 calc R U . . .
H56B H 0.964374 0.798187 0.836370 0.075 Uiso 1 1 calc R U . . .
C57 C 1.0514(8) 0.8271(2) 0.7001(8) 0.054(3) Uani 1 1 d . U . . .
C58 C 1.1099(8) 0.8107(3) 0.6656(8) 0.063(3) Uani 1 1 d . U . . .
H58 H 1.139773 0.796911 0.688510 0.076 Uiso 1 1 calc R U . . .
C59 C 1.1247(9) 0.8145(3) 0.5972(9) 0.067(3) Uani 1 1 d . U . . .
H59 H 1.164950 0.803355 0.573366 0.080 Uiso 1 1 calc R U . . .
C60 C 1.0821(10) 0.8339(3) 0.5649(9) 0.069(3) Uani 1 1 d . U . . .
H60 H 1.092471 0.836597 0.518331 0.082 Uiso 1 1 calc R U . . .
C61 C 1.0212(10) 0.8505(3) 0.6008(8) 0.062(3) Uani 1 1 d . U . . .
H61 H 0.985349 0.863110 0.577521 0.075 Uiso 1 1 calc R U . . .
C62 C 1.0145(6) 0.84765(17) 0.6757(6) 0.041(2) Uani 1 1 d . U . . .
C63 C 0.8486(8) 0.8631(2) 0.6821(8) 0.060(3) Uani 1 1 d D . . . .
H63A H 0.845580 0.865944 0.632772 0.072 Uiso 1 1 calc R U . . .
H63B H 0.824312 0.845775 0.690995 0.072 Uiso 1 1 calc R U . . .
C64 C 0.7870(10) 0.8823(3) 0.7162(8) 0.063(3) Uani 1 1 d D . . . .
C65 C 0.7853(10) 0.9074(3) 0.6892(10) 0.073(4) Uani 1 1 d . . . . .
H65 H 0.821443 0.911754 0.651053 0.087 Uiso 1 1 calc R U . . .
C66 C 0.7277(11) 0.8763(3) 0.7696(9) 0.069(4) Uani 1 1 d . . . . .
H66 H 0.726577 0.859490 0.787201 0.083 Uiso 1 1 calc R U . . .
C67 C 0.7278(11) 0.9259(3) 0.7210(10) 0.079(5) Uani 1 1 d . . . . .
H67 H 0.731795 0.943148 0.707117 0.094 Uiso 1 1 calc R U . . .
C68 C 0.6712(12) 0.8948(3) 0.7966(9) 0.077(4) Uani 1 1 d . . . . .
H68 H 0.633630 0.890562 0.834106 0.092 Uiso 1 1 calc R U . . .
C69 C 0.6667(12) 0.9195(3) 0.7711(10) 0.078(5) Uani 1 1 d D . . . .
C70 C 0.5964(11) 0.9396(3) 0.7932(12) 0.107(8) Uani 1 1 d D . . . .
H70A H 0.625752 0.956589 0.789843 0.129 Uiso 1 1 calc R U . . .
H70B H 0.580779 0.936617 0.840935 0.129 Uiso 1 1 calc R U . . .
C71 C 0.4395(13) 0.9225(3) 0.7796(13) 0.094(4) Uani 1 1 d . U . . .
C72 C 0.3997(14) 0.9237(4) 0.8409(13) 0.104(4) Uani 1 1 d . U . . .
H72 H 0.423198 0.935632 0.873041 0.125 Uiso 1 1 calc R U . . .
C73 C 0.3263(16) 0.9081(4) 0.8578(14) 0.113(5) Uani 1 1 d . U . . .
H73 H 0.301224 0.908424 0.901797 0.135 Uiso 1 1 calc R U . . .
C74 C 0.2885(15) 0.8914(4) 0.8073(13) 0.105(4) Uani 1 1 d . U . . .
H74 H 0.235411 0.881150 0.817409 0.126 Uiso 1 1 calc R U . . .
C75 C 0.3273(13) 0.8898(3) 0.7439(13) 0.094(4) Uani 1 1 d . U . . .
H75 H 0.303008 0.878871 0.709568 0.113 Uiso 1 1 calc R U . . .
C76 C 0.4027(12) 0.9051(3) 0.7350(12) 0.089(3) Uani 1 1 d . U . . .
C77 C 0.5192(10) 0.8841(2) 0.6539(10) 0.080(5) Uani 1 1 d D . . . .
H77A H 0.543788 0.885279 0.607686 0.096 Uiso 1 1 calc R U . . .
H77B H 0.572929 0.885665 0.686271 0.096 Uiso 1 1 calc R U . . .
C78 C 0.4693(8) 0.8583(2) 0.6636(8) 0.056(3) Uani 1 1 d D . . . .
C79 C 0.4223(9) 0.8475(3) 0.6084(9) 0.063(4) Uani 1 1 d . . . . .
H79 H 0.419356 0.856177 0.566416 0.075 Uiso 1 1 calc R U . . .
C80 C 0.4741(9) 0.8457(2) 0.7246(8) 0.057(3) Uani 1 1 d . . . . .
H80 H 0.507683 0.852947 0.761840 0.068 Uiso 1 1 calc R U . . .
C81 C 0.3788(8) 0.8234(3) 0.6160(8) 0.058(3) Uani 1 1 d . . . . .
H81 H 0.348713 0.815662 0.577995 0.070 Uiso 1 1 calc R U . . .
C82 C 0.4291(9) 0.8224(3) 0.7310(8) 0.060(3) Uani 1 1 d . . . . .
H82 H 0.431669 0.813654 0.772985 0.072 Uiso 1 1 calc R U . . .
C83 C 0.3792(7) 0.8114(2) 0.6751(7) 0.049(3) Uani 1 1 d D . . . .
C84 C 0.3301(8) 0.7856(2) 0.6822(7) 0.054(3) Uani 1 1 d D . . . .
H84A H 0.310427 0.783286 0.729401 0.064 Uiso 1 1 calc R U . . .
H84B H 0.272685 0.785272 0.652974 0.064 Uiso 1 1 calc R U . . .
Pd7 Pd 0.73460(4) 0.70396(2) 0.42809(4) 0.03379(16) Uani 1 1 d . . . . .
Pd8 Pd 0.91526(6) 0.70539(2) -0.02000(4) 0.0471(2) Uani 1 1 d . . . . .
Pd9 Pd 1.34787(5) 0.67104(2) 0.29089(4) 0.04030(19) Uani 1 1 d . . . . .
Cl13 Cl 0.75672(16) 0.66001(5) 0.42834(13) 0.0396(5) Uani 1 1 d . . . . .
Cl14 Cl 0.57257(15) 0.70122(5) 0.43677(13) 0.0417(5) Uani 1 1 d . . . . .
Cl15 Cl 0.8566(2) 0.66641(7) 0.01340(17) 0.0571(7) Uani 1 1 d . . . . .
Cl16 Cl 0.9872(2) 0.68880(7) -0.11412(16) 0.0590(8) Uani 1 1 d . . . . .
Cl17 Cl 1.3136(2) 0.63970(6) 0.21267(16) 0.0572(8) Uani 1 1 d . . . . .
Cl18 Cl 1.3818(2) 0.64207(6) 0.37421(17) 0.0559(7) Uani 1 1 d . . . . .
N13 N 0.8768(5) 0.71012(18) 0.4332(4) 0.040(2) Uani 1 1 d . . . . .
H13N H 0.903408 0.699241 0.470326 0.049 Uiso 1 1 calc R U . . .
N14 N 0.7235(5) 0.74272(18) 0.4212(4) 0.0384(19) Uani 1 1 d . . . . .
H14N H 0.676601 0.748144 0.455353 0.046 Uiso 1 1 calc R U . . .
N15 N 0.8525(7) 0.7224(2) 0.0592(5) 0.049(2) Uani 1 1 d . . . . .
H15N H 0.785009 0.716889 0.059540 0.059 Uiso 1 1 calc R U . . .
N16 N 0.9593(7) 0.7413(2) -0.0413(5) 0.053(2) Uani 1 1 d . . . . .
H16N H 0.938237 0.744859 -0.088768 0.063 Uiso 1 1 calc R U . . .
N17 N 1.3155(6) 0.69857(18) 0.2211(5) 0.041(2) Uani 1 1 d . . . . .
H17N H 1.344083 0.693828 0.177139 0.049 Uiso 1 1 calc R U . . .
N18 N 1.3844(5) 0.70125(19) 0.3516(5) 0.041(2) Uani 1 1 d . . . . .
H18N H 1.451419 0.697945 0.365487 0.049 Uiso 1 1 calc R U . . .
C85 C 0.8899(7) 0.7369(2) 0.4533(5) 0.038(2) Uani 1 1 d . . . . .
C86 C 0.9731(6) 0.7459(2) 0.4826(5) 0.040(2) Uani 1 1 d . . . . .
H86 H 1.023521 0.734345 0.491402 0.048 Uiso 1 1 calc R U . . .
C87 C 0.9836(8) 0.7711(3) 0.4993(6) 0.050(3) Uani 1 1 d . . . . .
H87 H 1.039725 0.776932 0.521252 0.061 Uiso 1 1 calc R U . . .
C88 C 0.9116(9) 0.7881(3) 0.4836(6) 0.053(3) Uani 1 1 d . . . . .
H88 H 0.920691 0.805772 0.490818 0.063 Uiso 1 1 calc R U . . .
C89 C 0.8237(8) 0.7790(2) 0.4566(6) 0.047(3) Uani 1 1 d . . . . .
H89 H 0.772343 0.790338 0.448668 0.056 Uiso 1 1 calc R U . . .
C90 C 0.8156(6) 0.7538(2) 0.4424(5) 0.036(2) Uani 1 1 d . . . . .
C91 C 0.6883(7) 0.7527(2) 0.3536(5) 0.040(2) Uani 1 1 d . . . . .
H91A H 0.621255 0.747845 0.346964 0.048 Uiso 1 1 calc R U . . .
H91B H 0.691978 0.771486 0.353606 0.048 Uiso 1 1 calc R U . . .
C92 C 0.7434(7) 0.7426(2) 0.2968(5) 0.041(2) Uani 1 1 d . . . . .
C93 C 0.7130(7) 0.7210(3) 0.2616(5) 0.046(3) Uani 1 1 d . . . . .
H93 H 0.657019 0.712580 0.274748 0.056 Uiso 1 1 calc R U . . .
C94 C 0.8233(8) 0.7550(2) 0.2746(6) 0.046(3) Uani 1 1 d . . . . .
H94 H 0.842907 0.770317 0.296161 0.055 Uiso 1 1 calc R U . . .
C95 C 0.7646(8) 0.7114(3) 0.2064(6) 0.048(3) Uani 1 1 d . . . . .
H95 H 0.744197 0.696548 0.183174 0.057 Uiso 1 1 calc R U . . .
C96 C 0.8754(8) 0.7455(3) 0.2215(6) 0.051(3) Uani 1 1 d . . . . .
H96 H 0.932057 0.753722 0.208896 0.062 Uiso 1 1 calc R U . . .
C97 C 0.8447(7) 0.7241(2) 0.1870(6) 0.042(2) Uani 1 1 d . . . . .
C98 C 0.8985(9) 0.7146(3) 0.1250(5) 0.053(3) Uani 1 1 d . . . . .
H98A H 0.963605 0.721346 0.127093 0.064 Uiso 1 1 calc R U . . .
H98B H 0.902395 0.695775 0.126696 0.064 Uiso 1 1 calc R U . . .
C99 C 0.8549(10) 0.7497(3) 0.0432(8) 0.056(3) Uani 1 1 d . . . . .
C100 C 0.7951(13) 0.7666(3) 0.0831(8) 0.079(5) Uani 1 1 d . . . . .
H100 H 0.757017 0.760292 0.118184 0.095 Uiso 1 1 calc R U . . .
C101 C 0.7971(18) 0.7916(4) 0.0675(10) 0.107(7) Uani 1 1 d . . . . .
H101 H 0.756127 0.803004 0.089724 0.129 Uiso 1 1 calc R U . . .
C102 C 0.8566(19) 0.8005(4) 0.0207(11) 0.111(7) Uani 1 1 d . . . . .
H102 H 0.859612 0.818403 0.013583 0.133 Uiso 1 1 calc R U . . .
C103 C 0.9078(15) 0.7865(3) -0.0137(9) 0.082(5) Uani 1 1 d . . . . .
H103 H 0.947161 0.793212 -0.047561 0.099 Uiso 1 1 calc R U . . .
C104 C 0.9041(13) 0.7578(3) 0.0014(8) 0.075(5) Uani 1 1 d . . . . .
C105 C 1.0667(10) 0.7444(3) -0.0393(7) 0.067(4) Uani 1 1 d . . . . .
H10A H 1.083296 0.762622 -0.042929 0.080 Uiso 1 1 calc R U . . .
H10B H 1.094407 0.735295 -0.077923 0.080 Uiso 1 1 calc R U . . .
C106 C 1.1070(9) 0.7335(3) 0.0271(7) 0.059(3) Uani 1 1 d . . . . .
C107 C 1.1365(8) 0.7086(2) 0.0289(6) 0.050(3) Uani 1 1 d . . . . .
H107 H 1.134349 0.698579 -0.010996 0.060 Uiso 1 1 calc R U . . .
C108 C 1.1138(9) 0.7483(3) 0.0864(7) 0.058(3) Uani 1 1 d . . . . .
H108 H 1.094806 0.765685 0.085520 0.070 Uiso 1 1 calc R U . . .
C109 C 1.1702(8) 0.6979(3) 0.0903(6) 0.052(3) Uani 1 1 d . . . . .
H109 H 1.188986 0.680559 0.091651 0.062 Uiso 1 1 calc R U . . .
C110 C 1.1482(8) 0.7376(3) 0.1458(6) 0.052(3) Uani 1 1 d . . . . .
H110 H 1.152714 0.747747 0.185409 0.062 Uiso 1 1 calc R U . . .
C111 C 1.1759(7) 0.7124(2) 0.1482(5) 0.045(3) Uani 1 1 d . . . . .
C112 C 1.2071(8) 0.6996(3) 0.2117(6) 0.052(3) Uani 1 1 d . . . . .
H11A H 1.181965 0.682047 0.211951 0.062 Uiso 1 1 calc R U . . .
H11B H 1.180090 0.708783 0.250404 0.062 Uiso 1 1 calc R U . . .
C113 C 1.3599(6) 0.7251(2) 0.2462(5) 0.037(2) Uani 1 1 d . . . . .
C114 C 1.3675(9) 0.7430(3) 0.2037(7) 0.059(3) Uani 1 1 d . . . . .
H114 H 1.347971 0.741037 0.157887 0.070 Uiso 1 1 calc R U . . .
C115 C 1.4065(11) 0.7659(3) 0.2283(9) 0.073(4) Uani 1 1 d . . . . .
H115 H 1.414152 0.780165 0.199538 0.088 Uiso 1 1 calc R U . . .
C116 C 1.4339(9) 0.7670(3) 0.2975(7) 0.056(3) Uani 1 1 d . . . . .
H116 H 1.460065 0.782234 0.315595 0.067 Uiso 1 1 calc R U . . .
C117 C 1.4234(7) 0.7470(2) 0.3366(6) 0.049(3) Uani 1 1 d . . . . .
H117 H 1.440497 0.748323 0.382971 0.059 Uiso 1 1 calc R U . . .
C118 C 1.3878(7) 0.7239(2) 0.3117(6) 0.045(3) Uani 1 1 d . . . . .
C119 C 1.3325(7) 0.7038(2) 0.4170(5) 0.044(2) Uani 1 1 d . . . . .
H11C H 1.352327 0.719649 0.440075 0.053 Uiso 1 1 calc R U . . .
H11D H 1.349299 0.689287 0.446883 0.053 Uiso 1 1 calc R U . . .
C120 C 1.2268(7) 0.7042(2) 0.4051(5) 0.042(2) Uani 1 1 d . . . . .
C121 C 1.1744(6) 0.6837(2) 0.4221(5) 0.040(2) Uani 1 1 d . . . . .
H121 H 1.204971 0.669351 0.441763 0.048 Uiso 1 1 calc R U . . .
C122 C 1.1819(8) 0.7251(2) 0.3743(6) 0.046(3) Uani 1 1 d . . . . .
H122 H 1.216999 0.739649 0.361424 0.055 Uiso 1 1 calc R U . . .
C123 C 1.0772(7) 0.6832(2) 0.4117(5) 0.044(2) Uani 1 1 d . . . . .
H123 H 1.041615 0.668905 0.426034 0.053 Uiso 1 1 calc R U . . .
C124 C 1.0844(7) 0.7240(2) 0.3631(6) 0.043(2) Uani 1 1 d . . . . .
H124 H 1.053429 0.738167 0.342712 0.051 Uiso 1 1 calc R U . . .
C125 C 1.0326(6) 0.7036(2) 0.3803(5) 0.040(2) Uani 1 1 d . . . . .
C126 C 0.9248(6) 0.7030(2) 0.3703(5) 0.040(2) Uani 1 1 d . . . . .
H12A H 0.906062 0.714918 0.333837 0.048 Uiso 1 1 calc R U . . .
H12B H 0.904833 0.685645 0.356430 0.048 Uiso 1 1 calc R U . . .
Pd10 Pd 1.03351(5) 0.61677(2) 0.44500(5) 0.0483(2) Uani 1 1 d . . . . .
Pd11 Pd 0.51774(7) 0.53139(2) 0.20707(6) 0.0580(3) Uani 1 1 d . . . . .
Pd12 Pd 0.98392(10) 0.44605(2) 0.34240(9) 0.0855(4) Uani 1 1 d . . . . .
Cl19 Cl 1.1733(2) 0.61888(7) 0.50652(19) 0.0619(8) Uani 1 1 d . . . . .
Cl20 Cl 0.94364(19) 0.60947(6) 0.53823(17) 0.0566(7) Uani 1 1 d . . . . .
Cl21 Cl 0.4785(4) 0.54507(8) 0.1005(2) 0.0915(13) Uani 1 1 d . . . . .
Cl22 Cl 0.5623(3) 0.49211(7) 0.1666(2) 0.0739(10) Uani 1 1 d . . . . .
Cl23 Cl 0.9060(3) 0.40738(8) 0.3373(4) 0.110(2) Uani 1 1 d . . . . .
Cl24 Cl 0.9864(5) 0.44713(13) 0.4597(4) 0.126(2) Uani 1 1 d . . . . .
N19 N 1.1031(6) 0.62195(19) 0.3567(6) 0.053(3) Uani 1 1 d D . . . .
H19N H 1.145987 0.636853 0.364031 0.063 Uiso 1 1 calc R U . . .
N20 N 0.9143(6) 0.61650(17) 0.3839(5) 0.045(2) Uani 1 1 d D . . . .
H20N H 0.865586 0.627399 0.405417 0.054 Uiso 1 1 calc R U . . .
N21 N 0.4623(7) 0.56347(18) 0.2445(6) 0.056(3) Uani 1 1 d D . . . .
H21N H 0.399037 0.565523 0.221928 0.067 Uiso 1 1 calc R U . . .
N22 N 0.5512(7) 0.5224(2) 0.3063(6) 0.058(3) Uani 1 1 d D . . . .
H22N H 0.530698 0.504461 0.313975 0.070 Uiso 1 1 calc R U . . .
N23 N 0.9877(9) 0.4466(2) 0.2388(9) 0.086(5) Uani 1 1 d D . . . .
H23N H 1.013168 0.429636 0.225060 0.103 Uiso 1 1 calc R U . . .
N24 N 1.0520(9) 0.4797(2) 0.3393(8) 0.073(3) Uani 1 1 d D . . . .
H24N H 1.101809 0.479525 0.375648 0.088 Uiso 1 1 calc R U . . .
C127 C 1.0334(9) 0.6297(2) 0.3043(7) 0.056(3) Uani 1 1 d . . . . .
C128 C 1.0597(10) 0.6397(3) 0.2425(9) 0.074(4) Uani 1 1 d . . . . .
H128 H 1.124513 0.640391 0.231417 0.089 Uiso 1 1 calc R U . . .
C129 C 0.9935(11) 0.6487(3) 0.1977(9) 0.076(5) Uani 1 1 d . . . . .
H129 H 1.011488 0.654692 0.154704 0.091 Uiso 1 1 calc R U . . .
C130 C 0.8965(10) 0.6488(3) 0.2165(8) 0.064(4) Uani 1 1 d . . . . .
H130 H 0.850555 0.656473 0.187555 0.077 Uiso 1 1 calc R U . . .
C131 C 0.8699(8) 0.6381(2) 0.2749(6) 0.048(3) Uani 1 1 d . . . . .
H131 H 0.805076 0.637300 0.285842 0.058 Uiso 1 1 calc R U . . .
C132 C 0.9386(8) 0.6281(2) 0.3196(6) 0.047(3) Uani 1 1 d . . . . .
C133 C 0.8759(7) 0.5898(2) 0.3787(6) 0.044(2) Uani 1 1 d D . . . .
H13A H 0.866641 0.582866 0.424457 0.053 Uiso 1 1 calc R U . . .
H13B H 0.921931 0.578811 0.355623 0.053 Uiso 1 1 calc R U . . .
C134 C 0.7830(7) 0.5895(2) 0.3398(6) 0.046(3) Uani 1 1 d D . . . .
C135 C 0.7030(8) 0.5957(2) 0.3739(8) 0.055(3) Uani 1 1 d . . . . .
H135 H 0.705624 0.599431 0.420766 0.066 Uiso 1 1 calc R U . . .
C136 C 0.7779(8) 0.5829(2) 0.2709(6) 0.048(3) Uani 1 1 d . . . . .
H136 H 0.833460 0.578640 0.247330 0.057 Uiso 1 1 calc R U . . .
C137 C 0.6149(8) 0.5965(2) 0.3365(7) 0.051(3) Uani 1 1 d . . . . .
H137 H 0.560020 0.602404 0.358302 0.061 Uiso 1 1 calc R U . . .
C138 C 0.6918(9) 0.5826(2) 0.2387(6) 0.048(3) Uani 1 1 d . . . . .
H138 H 0.689062 0.577809 0.192498 0.057 Uiso 1 1 calc R U . . .
C139 C 0.6077(7) 0.5889(2) 0.2699(6) 0.045(3) Uani 1 1 d D . . . .
C140 C 0.5135(8) 0.5880(2) 0.2341(8) 0.060(3) Uani 1 1 d D . . . .
H14C H 0.473999 0.602186 0.250385 0.072 Uiso 1 1 calc R U . . .
H14D H 0.522738 0.590531 0.185261 0.072 Uiso 1 1 calc R U . . .
C141 C 0.4449(9) 0.5594(2) 0.3135(8) 0.065(3) Uani 1 1 d D U . . .
C142 C 0.3840(8) 0.5742(3) 0.3531(8) 0.073(3) Uani 1 1 d D U . . .
H142 H 0.351344 0.588251 0.333699 0.088 Uiso 1 1 calc R U . . .
C143 C 0.3720(9) 0.5680(3) 0.4202(9) 0.083(4) Uani 1 1 d D U . . .
H143 H 0.329996 0.577905 0.446211 0.100 Uiso 1 1 calc R U . . .
C144 C 0.4191(10) 0.5481(3) 0.4500(9) 0.082(3) Uani 1 1 d D U . . .
H144 H 0.413696 0.544677 0.496793 0.098 Uiso 1 1 calc R U . . .
C145 C 0.4746(11) 0.5334(3) 0.4095(9) 0.080(3) Uani 1 1 d D U . . .
H145 H 0.507519 0.519426 0.429399 0.096 Uiso 1 1 calc R U . . .
C146 C 0.4859(7) 0.5381(2) 0.3357(7) 0.056(3) Uani 1 1 d D U . . .
C147 C 0.6517(8) 0.5243(2) 0.3276(8) 0.059(3) Uani 1 1 d D . . . .
H14E H 0.656528 0.521688 0.376998 0.071 Uiso 1 1 calc R U . . .
H14F H 0.674583 0.541650 0.317875 0.071 Uiso 1 1 calc R U . . .
C148 C 0.7164(10) 0.5050(3) 0.2931(8) 0.064(4) Uani 1 1 d D . . . .
C149 C 0.7168(10) 0.4797(2) 0.3135(9) 0.065(4) Uani 1 1 d . . . . .
H149 H 0.675724 0.474309 0.347918 0.078 Uiso 1 1 calc R U . . .
C150 C 0.7725(10) 0.5114(3) 0.2404(9) 0.070(4) Uani 1 1 d . . . . .
H150 H 0.770377 0.528539 0.224950 0.085 Uiso 1 1 calc R U . . .
C151 C 0.7743(11) 0.4630(3) 0.2853(11) 0.084(6) Uani 1 1 d . . . . .
H151 H 0.776734 0.446213 0.302810 0.101 Uiso 1 1 calc R U . . .
C152 C 0.8319(12) 0.4948(3) 0.2081(9) 0.072(4) Uani 1 1 d . . . . .
H152 H 0.870962 0.500173 0.172476 0.087 Uiso 1 1 calc R U . . .
C153 C 0.8314(12) 0.4691(3) 0.2309(11) 0.086(6) Uani 1 1 d D . . . .
C154 C 0.8967(11) 0.4501(3) 0.1993(10) 0.087(5) Uani 1 1 d D . . . .
H15A H 0.911290 0.455773 0.153155 0.105 Uiso 1 1 calc R U . . .
H15B H 0.864073 0.433440 0.195644 0.105 Uiso 1 1 calc R U . . .
C155 C 1.0696(12) 0.4668(3) 0.2248(11) 0.080(5) Uani 1 1 d . . . . .
C156 C 1.1054(16) 0.4676(3) 0.1618(14) 0.109(7) Uani 1 1 d . . . . .
H156 H 1.077937 0.457602 0.126580 0.131 Uiso 1 1 calc R U . . .
C157 C 1.1808(16) 0.4827(4) 0.1498(13) 0.105(7) Uani 1 1 d . . . . .
H157 H 1.208334 0.483045 0.106583 0.126 Uiso 1 1 calc R U . . .
C158 C 1.2167(14) 0.4975(3) 0.2015(14) 0.107(8) Uani 1 1 d . . . . .
H158 H 1.270105 0.508048 0.194395 0.128 Uiso 1 1 calc R U . . .
C159 C 1.1732(12) 0.4970(3) 0.2659(11) 0.085(5) Uani 1 1 d . . . . .
H159 H 1.194433 0.507626 0.301869 0.102 Uiso 1 1 calc R U . . .
C160 C 1.1009(11) 0.4809(3) 0.2730(11) 0.075(5) Uani 1 1 d . . . . .
C161 C 0.9841(10) 0.5018(2) 0.3544(10) 0.074(4) Uani 1 1 d D . . . .
H16A H 0.930072 0.500803 0.322111 0.089 Uiso 1 1 calc R U . . .
H16B H 0.959036 0.499227 0.400118 0.089 Uiso 1 1 calc R U . . .
C162 C 1.0248(9) 0.5277(2) 0.3509(8) 0.059(3) Uani 1 1 d D . . . .
C163 C 1.0735(10) 0.5378(3) 0.4048(9) 0.067(4) Uani 1 1 d . . . . .
H163 H 1.076324 0.528331 0.445673 0.081 Uiso 1 1 calc R U . . .
C164 C 1.0248(10) 0.5411(3) 0.2909(8) 0.065(4) Uani 1 1 d . . . . .
H164 H 0.994405 0.534091 0.252021 0.077 Uiso 1 1 calc R U . . .
C165 C 1.1186(9) 0.5609(3) 0.4025(8) 0.061(3) Uani 1 1 d . . . . .
H165 H 1.151694 0.567569 0.440700 0.073 Uiso 1 1 calc R U . . .
C166 C 1.0689(9) 0.5645(2) 0.2871(7) 0.055(3) Uani 1 1 d . . . . .
H166 H 1.066970 0.573548 0.245574 0.066 Uiso 1 1 calc R U . . .
C167 C 1.1137(8) 0.5748(2) 0.3398(7) 0.056(3) Uani 1 1 d D . . . .
C168 C 1.1648(7) 0.6001(2) 0.3368(8) 0.057(3) Uani 1 1 d D . . . .
H16C H 1.220947 0.599482 0.367259 0.069 Uiso 1 1 calc R U . . .
H16D H 1.186988 0.602866 0.290384 0.069 Uiso 1 1 calc R U . . .
O1G O 0.4256(16) 0.7435(5) 0.9935(13) 0.144(8) Uiso 0.801(13) 1 d D . P A 5
O2G O 0.333(4) 0.7937(10) 1.076(3) 0.35(3) Uiso 0.801(13) 1 d D . P A 5
O3G O 0.235(2) 0.8013(6) 0.9705(19) 0.210(13) Uiso 0.801(13) 1 d D . P A 5
O4G O 0.391(3) 0.8208(8) 0.888(2) 0.241(16) Uiso 0.801(13) 1 d D U P A 5
O5G O 0.510(2) 0.7813(5) 1.0190(15) 0.169(10) Uiso 0.801(13) 1 d D . P A 5
O6G O 0.619(4) 0.8332(10) 0.967(3) 0.30(2) Uiso 0.801(13) 1 d D . P A 5
C1G C 0.440(2) 0.7641(6) 1.036(2) 0.165(15) Uiso 0.801(13) 1 d D . P A 5
H1G H 0.449381 0.758219 1.083176 0.198 Uiso 0.801(13) 1 calc R U P A 5
C2G C 0.343(3) 0.7748(8) 1.0262(19) 0.155(13) Uiso 0.801(13) 1 d D . P A 5
H2G H 0.295469 0.761030 1.032585 0.186 Uiso 0.801(13) 1 calc R U P A 5
C3G C 0.327(2) 0.7876(7) 0.9580(19) 0.153(13) Uiso 0.801(13) 1 d D U P A 5
H3G H 0.322387 0.775241 0.919751 0.184 Uiso 0.801(13) 1 calc R U P A 5
C4G C 0.404(3) 0.8079(8) 0.948(2) 0.182(16) Uiso 0.801(13) 1 d D U P A 5
H4G H 0.397100 0.820605 0.985455 0.219 Uiso 0.801(13) 1 calc R U P A 5
C5G C 0.507(3) 0.7962(8) 0.956(2) 0.178(16) Uiso 0.801(13) 1 d D U P A 5
H5G H 0.502445 0.782023 0.922898 0.214 Uiso 0.801(13) 1 calc R U P A 5
C6G C 0.594(4) 0.8107(10) 0.928(3) 0.26(3) Uiso 0.801(13) 1 d D . P A 5
H6G1 H 0.649188 0.799003 0.927679 0.309 Uiso 0.801(13) 1 calc R U P A 5
H6G2 H 0.580222 0.815794 0.880909 0.309 Uiso 0.801(13) 1 calc R U P A 5
O9W O 0.2099(14) 0.8062(4) 0.8353(10) 0.115(6) Uiso 0.801(13) 1 d . . P A 5
O10W O 0.502(3) 0.8621(8) 0.899(2) 0.053(11) Uiso 0.199(13) 1 d . . P A 6
O1W O 0.9016(7) 0.72713(18) 0.7113(5) 0.065(2) Uiso 1 1 d . . . . .
O2W O 0.8557(7) 0.74507(19) 0.8363(5) 0.071(3) Uiso 1 1 d . . . . .
O3W O 0.5904(7) 0.6580(2) 0.3106(6) 0.073(3) Uiso 1 1 d . . . . .
O4W O 0.6304(9) 0.6462(2) 0.1839(7) 0.089(3) Uiso 1 1 d . . . . .
O5W O 0.7833(14) 0.9778(4) 0.5716(11) 0.148(7) Uiso 1 1 d . . . . .
O6W O 0.744(3) 0.9251(8) 0.513(2) 0.309(19) Uiso 1 1 d . . . . .
O7W O 0.7153(13) 0.4073(4) 0.4247(10) 0.137(6) Uiso 1 1 d . . . . .
O8W O 0.7582(19) 0.4518(6) 0.4806(15) 0.214(11) Uiso 1 1 d . . . . .
O11W O 0.107(2) 0.9001(6) 0.9542(19) 0.263(14) Uiso 1 1 d . . . . .
O12W O 0.930(2) 0.5506(7) -0.0220(19) 0.181(14) Uiso 0.68(3) 1 d . . P B 1
O13W O 1.168(3) 0.5554(9) 0.090(3) 0.110(16) Uiso 0.32(3) 1 d . . P B 2
O19W O 0.937(3) 0.5755(9) 0.880(3) 0.113(17) Uiso 0.32(3) 1 d . . P B 2
O14W O 0.764(3) 0.6185(8) 0.114(2) 0.303(18) Uiso 1 1 d . . . . .
C1M C 1.054(4) 0.6244(10) 0.027(3) 0.33(3) Uiso 1 1 d D . . . .
O1M O 0.9823(18) 0.6032(5) 0.0477(14) 0.060(9) Uiso 0.35(3) 1 d D . P C 3
O1N O 1.154(4) 0.6191(10) 0.054(3) 0.28(3) Uiso 0.65(3) 1 d D . P C 4
O20W O 0.626(3) 0.8008(10) 0.233(3) 0.192(18) Uiso 0.5 1 d . . P . .
O21W O 0.2813(12) 0.5765(3) 0.1940(9) 0.126(5) Uiso 1 1 d . . . . .
O23W O 0.967(2) 0.6290(6) 0.9156(17) 0.155(16) Uiso 0.64(5) 1 d . . P . .

loop_
_atom_site_aniso_label
_atom_site_aniso_U_11
_atom_site_aniso_U_22
_atom_site_aniso_U_33
_atom_site_aniso_U_23
_atom_site_aniso_U_13
_atom_site_aniso_U_12
Pd1 0.0174(3) 0.0482(4) 0.0369(4) -0.0015(3) 0.0032(2) 0.0019(3)
Pd2 0.0353(4) 0.0804(6) 0.0385(4) 0.0073(4) 0.0045(3) 0.0092(4)
Pd3 0.0243(3) 0.0517(5) 0.0415(4) -0.0003(3) 0.0050(3) 0.0008(3)
Cl1 0.0247(10) 0.0499(14) 0.0432(14) -0.0032(10) 0.0029(9) 0.0026(10)
Cl2 0.0177(9) 0.0617(16) 0.0444(13) 0.0021(11) 0.0011(8) 0.0033(10)
Cl3 0.0412(15) 0.079(2) 0.064(2) 0.0075(16) 0.0026(13) 0.0086(15)
Cl4 0.0448(15) 0.110(3) 0.0456(17) -0.0070(16) 0.0066(12) 0.0066(17)
Cl5 0.0397(13) 0.0613(17) 0.0510(16) -0.0082(12) 0.0082(11) -0.0083(13)
Cl6 0.0526(16) 0.0555(16) 0.0514(17) 0.0051(12) 0.0017(12) 0.0060(13)
N1 0.021(4) 0.044(5) 0.041(5) 0.002(3) 0.006(3) 0.001(3)
N2 0.027(4) 0.056(5) 0.039(5) 0.001(4) 0.003(3) 0.007(4)
N3 0.041(5) 0.072(7) 0.046(6) 0.011(5) 0.012(4) 0.016(5)
N4 0.047(5) 0.097(8) 0.037(5) 0.023(5) 0.008(4) 0.015(6)
N5 0.027(4) 0.056(5) 0.039(5) 0.006(4) 0.008(3) -0.001(4)
N6 0.017(3) 0.052(5) 0.046(5) -0.002(4) 0.002(3) -0.001(3)
C1 0.022(4) 0.053(6) 0.040(6) 0.000(4) 0.000(4) -0.006(4)
C2 0.027(5) 0.064(7) 0.052(7) 0.004(5) 0.006(4) -0.013(5)
C3 0.038(6) 0.057(7) 0.046(6) -0.004(5) 0.001(4) -0.015(5)
C4 0.051(7) 0.056(7) 0.063(8) -0.007(6) 0.010(6) -0.019(6)
C5 0.044(6) 0.049(6) 0.054(7) 0.002(5) 0.008(5) -0.001(5)
C6 0.032(5) 0.056(6) 0.036(6) -0.006(4) 0.010(4) -0.001(5)
C7 0.029(5) 0.056(7) 0.048(6) 0.006(5) 0.000(4) 0.013(5)
C8 0.029(5) 0.053(6) 0.041(6) 0.002(4) 0.001(4) 0.009(5)
C9 0.032(5) 0.055(7) 0.046(6) 0.011(5) 0.003(4) 0.003(5)
C10 0.038(6) 0.056(7) 0.046(7) -0.001(5) -0.002(5) -0.009(5)
C11 0.039(5) 0.052(6) 0.047(6) 0.002(5) 0.003(4) 0.007(5)
C12 0.025(5) 0.068(8) 0.059(7) 0.019(6) 0.006(4) -0.003(5)
C13 0.035(5) 0.068(8) 0.040(6) 0.009(5) 0.005(4) -0.005(5)
C14 0.036(5) 0.071(8) 0.037(6) 0.008(5) 0.001(4) -0.004(5)
C15 0.031(6) 0.058(8) 0.089(10) 0.024(7) -0.023(6) 0.011(6)
C16 0.068(9) 0.096(11) 0.043(7) 0.011(7) 0.002(6) 0.020(8)
C17 0.069(10) 0.077(11) 0.109(14) 0.001(9) 0.000(9) 0.038(9)
C18 0.116(15) 0.077(11) 0.090(13) 0.025(9) 0.022(11) 0.024(11)
C19 0.065(9) 0.073(10) 0.092(12) 0.014(8) 0.016(8) 0.005(8)
C20 0.058(8) 0.065(8) 0.062(8) 0.010(6) -0.008(6) 0.020(7)
C21 0.051(7) 0.082(9) 0.044(7) 0.013(6) 0.009(5) 0.000(7)
C22 0.031(5) 0.085(9) 0.057(8) 0.013(7) 0.010(5) 0.004(6)
C23 0.038(6) 0.090(10) 0.041(6) -0.002(6) 0.002(4) 0.006(6)
C24 0.041(6) 0.060(7) 0.065(8) 0.009(6) 0.004(5) 0.009(6)
C25 0.036(6) 0.068(8) 0.058(8) 0.000(6) 0.000(5) 0.005(6)
C26 0.034(6) 0.072(8) 0.052(7) -0.004(6) 0.000(5) 0.005(6)
C27 0.032(5) 0.056(7) 0.048(6) 0.001(5) -0.001(4) -0.004(5)
C28 0.025(5) 0.051(6) 0.056(7) 0.001(5) -0.004(4) 0.001(5)
C29 0.011(3) 0.063(6) 0.029(5) 0.014(4) 0.010(3) 0.014(4)
C30 0.039(6) 0.072(9) 0.059(8) 0.009(6) -0.003(5) -0.006(6)
C31 0.045(7) 0.061(8) 0.093(11) 0.018(7) 0.015(7) -0.003(6)
C32 0.038(6) 0.044(6) 0.068(8) 0.000(5) 0.005(5) -0.014(5)
C33 0.032(5) 0.065(8) 0.067(8) -0.016(6) 0.009(5) -0.010(5)
C34 0.019(4) 0.046(6) 0.062(7) 0.007(5) 0.011(4) -0.003(4)
C35 0.020(4) 0.068(7) 0.041(6) -0.004(5) -0.001(4) 0.009(5)
C36 0.020(4) 0.054(6) 0.038(5) -0.004(5) 0.006(3) -0.001(4)
C37 0.030(5) 0.052(6) 0.041(5) -0.004(5) 0.009(4) 0.008(5)
C38 0.022(4) 0.054(6) 0.049(6) 0.000(5) 0.006(4) -0.003(4)
C39 0.031(5) 0.043(5) 0.047(6) -0.005(5) 0.009(4) 0.000(5)
C40 0.029(5) 0.053(6) 0.047(6) 0.005(5) 0.012(4) 0.003(5)
C41 0.016(4) 0.060(6) 0.041(5) -0.005(5) 0.005(3) -0.001(4)
C42 0.015(4) 0.066(7) 0.034(5) -0.008(5) 0.004(3) -0.002(4)
Pd4 0.0247(4) 0.0467(5) 0.0617(6) -0.0064(4) 0.0044(3) 0.0023(3)
Pd5 0.0602(6) 0.0438(5) 0.0703(7) -0.0010(4) -0.0020(5) -0.0057(4)
Pd6 0.0668(8) 0.0547(7) 0.1323(13) 0.0168(7) 0.0228(8) 0.0141(6)
Cl7 0.0334(13) 0.0619(18) 0.078(2) -0.0096(15) -0.0055(12) 0.0028(13)
Cl8 0.0368(13) 0.0661(18) 0.0564(17) -0.0066(13) 0.0060(11) 0.0104(13)
Cl9 0.152(5) 0.072(2) 0.073(3) 0.006(2) -0.019(3) -0.007(3)
Cl10 0.096(3) 0.0495(18) 0.090(3) -0.0105(17) 0.009(2) -0.0018(19)
Cl11 0.083(3) 0.046(2) 0.193(6) 0.023(3) 0.051(3) 0.013(2)
Cl12 0.137(5) 0.132(5) 0.117(5) 0.026(4) 0.016(4) -0.001(4)
N7 0.023(4) 0.047(5) 0.069(7) 0.005(4) 0.004(4) -0.001(4)
N8 0.024(4) 0.046(5) 0.053(5) -0.005(4) 0.003(3) 0.003(4)
N9 0.037(5) 0.051(6) 0.081(8) 0.007(5) -0.008(5) -0.008(5)
N10 0.049(6) 0.041(5) 0.086(8) 0.002(5) -0.003(5) -0.006(5)
N11 0.070(7) 0.049(6) 0.192(12) 0.053(7) 0.051(8) 0.032(5)
N12 0.057(7) 0.056(6) 0.148(10) 0.008(7) 0.016(7) 0.025(6)
C43 0.030(5) 0.038(6) 0.068(8) 0.005(5) 0.006(5) 0.005(4)
C44 0.027(5) 0.064(8) 0.082(9) 0.007(7) 0.009(5) -0.004(5)
C45 0.041(6) 0.082(9) 0.064(8) 0.016(7) 0.012(6) -0.001(6)
C46 0.042(6) 0.059(7) 0.057(8) 0.005(5) 0.007(5) 0.000(5)
C47 0.032(5) 0.038(5) 0.071(8) 0.002(5) 0.012(5) 0.004(5)
C48 0.033(5) 0.041(6) 0.055(7) -0.004(5) 0.010(4) 0.003(4)
C49 0.028(5) 0.040(6) 0.059(7) -0.003(5) 0.004(4) -0.004(4)
C50 0.027(5) 0.043(6) 0.053(7) 0.000(5) 0.008(4) -0.002(4)
C51 0.029(5) 0.057(7) 0.047(6) 0.000(5) 0.006(4) 0.003(5)
C52 0.045(6) 0.037(5) 0.059(7) -0.003(5) 0.010(5) -0.007(5)
C53 0.026(5) 0.047(6) 0.068(8) -0.005(5) 0.006(5) 0.005(5)
C54 0.053(7) 0.036(5) 0.055(7) -0.001(5) -0.002(5) -0.004(5)
C55 0.041(6) 0.034(5) 0.069(8) -0.004(5) -0.001(5) 0.002(5)
C56 0.061(8) 0.032(6) 0.094(11) 0.003(6) -0.016(7) -0.004(6)
C57 0.037(5) 0.037(5) 0.089(7) -0.009(5) -0.003(5) -0.001(4)
C58 0.030(5) 0.060(6) 0.100(7) -0.018(6) -0.002(5) 0.002(5)
C59 0.029(5) 0.074(7) 0.097(7) -0.022(6) 0.001(5) -0.003(5)
C60 0.053(6) 0.068(6) 0.085(7) -0.010(5) 0.008(5) -0.023(5)
C61 0.049(6) 0.048(5) 0.090(7) -0.005(5) -0.004(5) -0.010(5)
C62 0.015(4) 0.015(3) 0.094(6) 0.009(4) 0.016(4) -0.002(3)
C63 0.047(7) 0.045(7) 0.089(10) 0.007(6) -0.002(6) -0.001(6)
C64 0.054(8) 0.050(7) 0.084(10) -0.001(6) -0.004(7) -0.009(6)
C65 0.049(8) 0.054(8) 0.116(14) 0.008(8) 0.010(8) 0.006(7)
C66 0.079(10) 0.038(7) 0.090(11) 0.006(6) -0.006(8) -0.002(7)
C67 0.066(10) 0.051(8) 0.119(14) 0.007(8) 0.011(9) -0.008(7)
C68 0.073(10) 0.071(10) 0.087(12) 0.011(8) 0.007(8) 0.015(8)
C69 0.073(10) 0.048(8) 0.114(14) -0.007(8) 0.012(9) -0.002(7)
C70 0.076(11) 0.051(9) 0.20(2) -0.028(11) 0.048(13) 0.009(8)
C71 0.070(7) 0.053(6) 0.159(9) 0.016(6) 0.036(7) 0.017(5)
C72 0.091(9) 0.065(7) 0.159(10) 0.008(7) 0.046(8) 0.010(6)
C73 0.105(9) 0.077(8) 0.158(11) 0.016(8) 0.044(9) 0.000(8)
C74 0.091(9) 0.065(8) 0.162(12) 0.024(8) 0.039(8) -0.006(7)
C75 0.074(8) 0.052(7) 0.159(10) 0.018(7) 0.027(7) 0.012(6)
C76 0.063(6) 0.051(6) 0.154(9) 0.016(6) 0.028(6) 0.021(5)
C77 0.057(9) 0.060(9) 0.123(15) -0.003(8) 0.004(8) 0.027(7)
C78 0.032(6) 0.049(7) 0.087(10) -0.005(6) 0.004(6) 0.005(5)
C79 0.045(7) 0.054(7) 0.090(11) 0.000(7) 0.012(7) 0.000(6)
C80 0.046(7) 0.036(6) 0.088(10) -0.011(6) 0.002(6) 0.006(5)
C81 0.030(5) 0.054(7) 0.092(10) -0.007(7) 0.007(6) 0.009(5)
C82 0.039(6) 0.061(8) 0.080(10) -0.002(6) 0.012(6) 0.015(6)
C83 0.028(5) 0.042(6) 0.076(9) -0.001(5) 0.012(5) 0.005(5)
C84 0.039(6) 0.056(7) 0.066(8) -0.001(6) 0.018(5) 0.010(5)
Pd7 0.0169(3) 0.0484(4) 0.0363(4) -0.0021(3) 0.0032(2) 0.0016(3)
Pd8 0.0382(4) 0.0656(5) 0.0378(4) 0.0036(4) 0.0049(3) 0.0082(4)
Pd9 0.0250(3) 0.0525(5) 0.0436(4) -0.0014(3) 0.0061(3) -0.0002(3)
Cl13 0.0244(10) 0.0484(14) 0.0461(14) -0.0027(10) 0.0053(9) 0.0046(10)
Cl14 0.0178(9) 0.0597(15) 0.0478(14) 0.0025(11) 0.0032(8) 0.0025(10)
Cl15 0.0399(14) 0.0655(19) 0.066(2) 0.0054(14) 0.0058(13) 0.0063(14)
Cl16 0.0468(15) 0.084(2) 0.0470(16) -0.0095(14) 0.0068(12) 0.0036(15)
Cl17 0.0514(16) 0.0659(18) 0.0549(18) -0.0140(14) 0.0166(13) -0.0129(14)
Cl18 0.0538(17) 0.0569(17) 0.0571(18) 0.0063(13) 0.0009(13) 0.0091(14)
N13 0.025(4) 0.059(6) 0.037(5) -0.002(4) 0.004(3) 0.000(4)
N14 0.023(4) 0.052(5) 0.040(5) -0.005(4) 0.002(3) 0.002(4)
N15 0.041(5) 0.071(7) 0.036(5) 0.004(4) 0.005(4) 0.010(5)
N16 0.054(6) 0.066(6) 0.037(5) 0.005(4) 0.004(4) -0.002(5)
N17 0.028(4) 0.056(6) 0.039(5) 0.000(4) 0.006(3) -0.001(4)
N18 0.019(4) 0.056(5) 0.048(5) -0.007(4) 0.004(3) -0.003(4)
C85 0.033(5) 0.051(6) 0.031(5) -0.009(4) 0.006(4) -0.003(4)
C86 0.020(4) 0.057(6) 0.043(6) -0.002(5) 0.005(4) -0.001(4)
C87 0.036(6) 0.064(7) 0.052(7) -0.006(5) 0.005(5) -0.010(5)
C88 0.053(7) 0.060(7) 0.046(7) -0.003(5) 0.013(5) -0.009(6)
C89 0.040(6) 0.051(6) 0.049(7) -0.003(5) 0.007(5) 0.006(5)
C90 0.021(4) 0.049(6) 0.038(5) -0.007(4) 0.000(3) -0.002(4)
C91 0.032(5) 0.052(6) 0.036(6) -0.001(4) 0.001(4) 0.002(5)
C92 0.036(5) 0.058(6) 0.028(5) 0.005(4) 0.003(4) 0.004(5)
C93 0.026(5) 0.076(8) 0.037(6) 0.007(5) 0.008(4) 0.006(5)
C94 0.043(6) 0.051(6) 0.044(6) 0.005(5) 0.002(5) 0.001(5)
C95 0.040(6) 0.066(8) 0.037(6) 0.003(5) -0.002(4) 0.002(5)
C96 0.044(6) 0.069(8) 0.041(6) 0.009(5) 0.009(5) -0.012(6)
C97 0.032(5) 0.051(6) 0.042(6) 0.007(4) 0.005(4) 0.010(5)
C98 0.051(6) 0.078(8) 0.031(6) 0.011(5) 0.006(5) 0.021(6)
C99 0.058(8) 0.053(7) 0.058(8) 0.000(6) -0.015(6) 0.013(6)
C100 0.109(13) 0.065(9) 0.063(9) 0.016(7) 0.010(8) 0.039(9)
C101 0.18(2) 0.082(12) 0.065(11) -0.007(9) 0.021(13) 0.042(13)
C102 0.17(2) 0.094(14) 0.067(12) 0.009(10) 0.001(13) -0.010(15)
C103 0.118(14) 0.059(9) 0.070(10) 0.000(7) 0.026(10) 0.004(9)
C104 0.083(11) 0.095(11) 0.046(8) -0.015(8) -0.020(8) 0.035(9)
C105 0.063(8) 0.101(11) 0.036(7) 0.008(7) 0.006(6) -0.011(8)
C106 0.050(7) 0.081(9) 0.047(7) 0.010(6) 0.001(5) -0.012(7)
C107 0.046(6) 0.067(8) 0.036(6) -0.009(5) 0.002(4) -0.002(6)
C108 0.057(7) 0.068(8) 0.051(8) -0.003(6) 0.011(6) -0.013(7)
C109 0.031(5) 0.070(8) 0.055(7) -0.010(6) 0.005(5) 0.004(5)
C110 0.038(6) 0.070(8) 0.048(7) -0.008(5) 0.000(5) -0.004(6)
C111 0.035(5) 0.063(7) 0.037(6) -0.001(5) 0.003(4) 0.000(5)
C112 0.031(5) 0.074(8) 0.050(7) -0.005(6) -0.002(4) -0.010(6)
C113 0.009(3) 0.073(7) 0.029(5) 0.014(4) 0.005(3) 0.001(4)
C114 0.052(7) 0.065(8) 0.059(8) 0.004(6) 0.000(6) 0.000(6)
C115 0.070(9) 0.064(9) 0.085(11) 0.013(8) 0.002(8) -0.012(8)
C116 0.043(6) 0.052(7) 0.072(9) -0.001(6) -0.001(6) -0.015(6)
C117 0.031(5) 0.063(7) 0.054(7) -0.006(6) -0.004(4) 0.000(5)
C118 0.022(4) 0.062(7) 0.051(7) -0.002(5) 0.006(4) -0.003(5)
C119 0.026(5) 0.062(7) 0.044(6) -0.017(5) 0.000(4) 0.000(5)
C120 0.026(4) 0.063(7) 0.036(5) -0.006(5) -0.005(4) 0.011(5)
C121 0.022(4) 0.054(6) 0.044(6) -0.007(5) 0.001(4) 0.004(4)
C122 0.035(5) 0.057(7) 0.044(6) 0.001(5) 0.007(4) 0.002(5)
C123 0.030(5) 0.060(7) 0.043(6) -0.007(5) 0.002(4) 0.012(5)
C124 0.023(4) 0.052(6) 0.054(7) 0.005(5) 0.010(4) 0.000(4)
C125 0.024(4) 0.053(6) 0.043(6) -0.005(5) 0.005(4) 0.005(5)
C126 0.021(4) 0.055(6) 0.045(6) -0.003(5) 0.006(4) 0.005(4)
Pd10 0.0249(4) 0.0469(5) 0.0732(6) -0.0110(4) 0.0071(4) 0.0026(3)
Pd11 0.0521(5) 0.0431(5) 0.0789(7) -0.0003(4) 0.0006(5) -0.0050(4)
Pd12 0.0692(8) 0.0506(6) 0.1377(13) 0.0178(7) 0.0265(8) 0.0122(6)
Cl19 0.0305(13) 0.0647(19) 0.090(2) -0.0153(16) -0.0002(13) 0.0043(13)
Cl20 0.0350(13) 0.0690(19) 0.0660(19) -0.0122(14) 0.0059(12) 0.0101(13)
Cl21 0.119(4) 0.071(2) 0.084(3) 0.010(2) -0.018(3) -0.016(2)
Cl22 0.086(3) 0.0479(17) 0.089(3) -0.0083(16) 0.015(2) -0.0016(17)
Cl23 0.081(3) 0.050(2) 0.203(6) 0.023(3) 0.058(3) 0.015(2)
Cl24 0.127(5) 0.124(5) 0.127(5) 0.044(4) 0.031(4) 0.012(4)
N19 0.027(4) 0.056(6) 0.076(7) -0.007(5) 0.013(4) 0.000(4)
N20 0.035(5) 0.041(5) 0.061(6) -0.008(4) 0.009(4) -0.004(4)
N21 0.037(5) 0.044(5) 0.085(8) -0.002(5) -0.012(5) 0.010(4)
N22 0.053(6) 0.048(6) 0.073(7) 0.004(5) 0.001(5) -0.006(5)
N23 0.072(8) 0.040(6) 0.148(14) 0.005(7) 0.035(9) 0.006(6)
N24 0.055(7) 0.059(7) 0.105(11) 0.008(7) 0.005(7) -0.002(6)
C127 0.041(6) 0.050(7) 0.078(9) -0.007(6) 0.019(6) -0.007(5)
C128 0.046(7) 0.073(9) 0.105(12) 0.005(8) 0.037(8) 0.002(7)
C129 0.066(9) 0.064(9) 0.099(12) 0.021(8) 0.043(9) 0.001(7)
C130 0.048(7) 0.054(7) 0.091(11) 0.007(7) 0.013(7) 0.000(6)
C131 0.038(6) 0.043(6) 0.063(8) 0.000(5) 0.005(5) 0.004(5)
C132 0.034(5) 0.044(6) 0.063(7) -0.005(5) 0.015(5) 0.004(5)
C133 0.027(5) 0.043(6) 0.062(7) -0.002(5) 0.008(4) -0.004(4)
C134 0.032(5) 0.038(5) 0.068(8) -0.005(5) 0.005(5) -0.003(4)
C135 0.038(6) 0.052(7) 0.077(9) -0.008(6) 0.019(6) -0.012(5)
C136 0.034(5) 0.050(6) 0.059(7) -0.008(5) 0.014(5) -0.003(5)
C137 0.028(5) 0.049(6) 0.076(9) -0.007(6) 0.009(5) -0.003(5)
C138 0.051(7) 0.039(6) 0.053(7) -0.004(5) -0.008(5) -0.005(5)
C139 0.035(5) 0.038(6) 0.062(7) 0.003(5) 0.001(5) 0.005(5)
C140 0.038(6) 0.043(6) 0.099(11) 0.005(6) -0.015(6) 0.004(5)
C141 0.033(5) 0.052(6) 0.109(8) -0.012(5) 0.003(5) -0.006(5)
C142 0.026(5) 0.085(7) 0.109(8) -0.028(6) -0.001(6) 0.003(5)
C143 0.033(6) 0.098(8) 0.120(8) -0.019(7) 0.007(6) -0.014(6)
C144 0.046(6) 0.089(8) 0.110(8) -0.018(7) 0.010(6) -0.021(6)
C145 0.054(6) 0.066(7) 0.119(8) -0.001(6) 0.011(6) -0.011(6)
C146 0.020(4) 0.028(4) 0.120(7) 0.002(5) 0.025(5) -0.010(3)
C147 0.045(7) 0.038(6) 0.095(10) 0.010(6) -0.004(6) 0.001(5)
C148 0.058(8) 0.050(7) 0.085(10) 0.012(6) 0.008(7) 0.006(6)
C149 0.064(9) 0.037(6) 0.095(11) 0.004(6) 0.013(8) 0.010(6)
C150 0.054(8) 0.046(7) 0.111(13) 0.010(7) -0.003(8) 0.016(6)
C151 0.055(9) 0.047(8) 0.152(18) 0.018(9) 0.002(10) 0.015(7)
C152 0.087(11) 0.040(7) 0.090(11) -0.007(6) 0.012(8) -0.012(7)
C153 0.065(10) 0.041(7) 0.150(18) 0.005(9) -0.013(10) 0.016(7)
C154 0.081(12) 0.063(10) 0.118(15) -0.013(9) 0.015(10) 0.000(9)
C155 0.073(10) 0.049(8) 0.118(15) 0.008(8) 0.027(10) 0.012(7)
C156 0.120(16) 0.052(9) 0.16(2) 0.008(10) 0.046(15) -0.007(10)
C157 0.115(16) 0.073(11) 0.130(19) 0.003(12) 0.042(14) 0.001(11)
C158 0.074(11) 0.052(9) 0.19(2) 0.024(12) 0.024(13) 0.023(8)
C159 0.064(9) 0.064(9) 0.129(16) 0.003(9) 0.031(10) 0.007(8)
C160 0.059(8) 0.034(6) 0.133(15) 0.007(8) 0.005(9) 0.002(6)
C161 0.065(9) 0.047(8) 0.111(13) 0.008(7) 0.016(8) -0.011(7)
C162 0.051(7) 0.049(7) 0.076(9) -0.012(6) 0.016(6) 0.002(6)
C163 0.046(7) 0.069(9) 0.087(11) 0.004(7) 0.007(7) 0.015(7)
C164 0.046(7) 0.065(9) 0.083(10) -0.017(7) 0.004(6) 0.014(7)
C165 0.039(6) 0.062(8) 0.083(10) -0.003(7) 0.007(6) 0.003(6)
C166 0.050(7) 0.051(7) 0.064(8) 0.002(6) 0.011(6) 0.001(6)
C167 0.038(6) 0.055(7) 0.075(9) -0.007(6) 0.015(6) 0.017(6)
C168 0.028(5) 0.052(7) 0.092(10) -0.014(6) 0.025(6) 0.003(5)

loop_
_atom_type_symbol
_atom_type_description
_atom_type_scat_dispersion_real
_atom_type_scat_dispersion_imag
_atom_type_scat_source
C C 0.0033 0.0016
;
International Tables for Crystallography
(Vol. C, Tables 4.2.6.8 and 6.1.1.4)
;
H H 0.0000 0.0000
;
International Tables for Crystallography
(Vol. C, Table 6.1.1.4)
;
N N 0.0061 0.0033
;
International Tables for Crystallography
(Vol. C, Tables 4.2.6.8 and 6.1.1.4)
;
Pd Pd -0.9988 1.0072
;
International Tables for Crystallography
(Vol. C, Tables 4.2.6.8 and 6.1.1.4)
;
Cl Cl 0.1484 0.1585
;
International Tables for Crystallography
(Vol. C, Tables 4.2.6.8 and 6.1.1.4)
;
O O 0.0106 0.0060
;
International Tables for Crystallography
(Vol. C, Tables 4.2.6.8 and 6.1.1.4)
;

loop_
_geom_angle_atom_site_label_1
_geom_angle_atom_site_label_2
_geom_angle_atom_site_label_3
_geom_angle
_geom_angle_site_symmetry_1
_geom_angle_site_symmetry_3
_geom_angle_publ_flag
N1 Pd1 N2 85.1(3) . . ?
N1 Pd1 Cl2 170.6(3) . . ?
N2 Pd1 Cl2 90.2(2) . . ?
N1 Pd1 Cl1 91.6(2) . . ?
N2 Pd1 Cl1 174.9(2) . . ?
Cl2 Pd1 Cl1 93.64(10) . . ?
N4 Pd2 N3 84.8(4) . . ?
N4 Pd2 Cl3 175.5(3) . . ?
N3 Pd2 Cl3 90.7(3) . . ?
N4 Pd2 Cl4 91.7(3) . . ?
N3 Pd2 Cl4 175.7(3) . . ?
Cl3 Pd2 Cl4 92.72(14) . . ?
N5 Pd3 N6 84.3(4) . . ?
N5 Pd3 Cl6 176.3(3) . . ?
N6 Pd3 Cl6 92.1(3) . . ?
N5 Pd3 Cl5 90.8(3) . . ?
N6 Pd3 Cl5 174.1(3) . . ?
Cl6 Pd3 Cl5 92.86(12) . . ?
C1 N1 C42 112.4(8) . . ?
C1 N1 Pd1 107.2(5) . . ?
C42 N1 Pd1 113.0(6) . . ?
C1 N1 H1N 108.0 . . ?
C42 N1 H1N 108.0 . . ?
Pd1 N1 H1N 108.0 . . ?
C6 N2 C7 115.6(9) . . ?
C6 N2 Pd1 107.5(6) . . ?
C7 N2 Pd1 113.6(7) . . ?
C6 N2 H2N 106.5 . . ?
C7 N2 H2N 106.5 . . ?
Pd1 N2 H2N 106.5 . . ?
C15 N3 C14 118.0(11) . . ?
C15 N3 Pd2 104.4(8) . . ?
C14 N3 Pd2 108.6(7) . . ?
C15 N3 H3N 108.5 . . ?
C14 N3 H3N 108.5 . . ?
Pd2 N3 H3N 108.5 . . ?
C20 N4 C21 112.7(12) . . ?
C20 N4 Pd2 107.6(8) . . ?
C21 N4 Pd2 114.7(8) . . ?
C20 N4 H4N 107.2 . . ?
C21 N4 H4N 107.2 . . ?
Pd2 N4 H4N 107.2 . . ?
C28 N5 C29 113.4(8) . . ?
C28 N5 Pd3 109.6(6) . . ?
C29 N5 Pd3 107.9(6) . . ?
C28 N5 H5N 108.6 . . ?
C29 N5 H5N 108.6 . . ?
Pd3 N5 H5N 108.6 . . ?
C34 N6 C35 115.2(9) . . ?
C34 N6 Pd3 108.2(7) . . ?
C35 N6 Pd3 116.4(7) . . ?
C34 N6 H6N 105.3 . . ?
C35 N6 H6N 105.3 . . ?
Pd3 N6 H6N 105.3 . . ?
C6 C1 C2 121.0(10) . . ?
C6 C1 N1 118.1(8) . . ?
C2 C1 N1 120.8(9) . . ?
C3 C2 C1 116.3(10) . . ?
C3 C2 H2 121.8 . . ?
C1 C2 H2 121.8 . . ?
C4 C3 C2 121.6(10) . . ?
C4 C3 H3 119.2 . . ?
C2 C3 H3 119.2 . . ?
C3 C4 C5 120.6(11) . . ?
C3 C4 H4 119.7 . . ?
C5 C4 H4 119.7 . . ?
C4 C5 C6 118.7(11) . . ?
C4 C5 H5 120.6 . . ?
C6 C5 H5 120.6 . . ?
C1 C6 C5 121.3(10) . . ?
C1 C6 N2 117.8(9) . . ?
C5 C6 N2 120.7(9) . . ?
C8 C7 N2 113.3(8) . . ?
C8 C7 H7A 108.9 . . ?
N2 C7 H7A 108.9 . . ?
C8 C7 H7B 108.9 . . ?
N2 C7 H7B 108.9 . . ?
H7A C7 H7B 107.7 . . ?
C10 C8 C9 117.6(10) . . ?
C10 C8 C7 124.1(11) . . ?
C9 C8 C7 118.2(10) . . ?
C11 C9 C8 120.0(10) . . ?
C11 C9 H9 120.0 . . ?
C8 C9 H9 120.0 . . ?
C12 C10 C8 121.0(11) . . ?
C12 C10 H10 119.5 . . ?
C8 C10 H10 119.5 . . ?
C9 C11 C13 122.4(11) . . ?
C9 C11 H11 118.8 . . ?
C13 C11 H11 118.8 . . ?
C10 C12 C13 122.5(10) . . ?
C10 C12 H12 118.8 . . ?
C13 C12 H12 118.8 . . ?
C12 C13 C11 116.5(10) . . ?
C12 C13 C14 122.2(10) . . ?
C11 C13 C14 121.3(11) . . ?
C13 C14 N3 110.9(9) . . ?
C13 C14 H14A 109.5 . . ?
N3 C14 H14A 109.5 . . ?
C13 C14 H14B 109.5 . . ?
N3 C14 H14B 109.5 . . ?
H14A C14 H14B 108.0 . . ?
C20 C15 N3 123.3(13) . . ?
C20 C15 C16 119.4(13) . . ?
N3 C15 C16 117.0(12) . . ?
C17 C16 C15 116.3(14) . . ?
C17 C16 H16 121.9 . . ?
C15 C16 H16 121.9 . . ?
C16 C17 C18 123.5(16) . . ?
C16 C17 H17 118.3 . . ?
C18 C17 H17 118.3 . . ?
C17 C18 C19 117.6(16) . . ?
C17 C18 H18 121.2 . . ?
C19 C18 H18 121.2 . . ?
C20 C19 C18 119.2(16) . . ?
C20 C19 H19 120.4 . . ?
C18 C19 H19 120.4 . . ?
C15 C20 C19 123.8(15) . . ?
C15 C20 N4 116.6(13) . . ?
C19 C20 N4 118.8(14) . . ?
C22 C21 N4 112.0(10) . . ?
C22 C21 H21A 109.2 . . ?
N4 C21 H21A 109.2 . . ?
C22 C21 H21B 109.2 . . ?
N4 C21 H21B 109.2 . . ?
H21A C21 H21B 107.9 . . ?
C24 C22 C23 117.5(12) . . ?
C24 C22 C21 123.3(13) . . ?
C23 C22 C21 119.2(13) . . ?
C25 C23 C22 121.3(13) . . ?
C25 C23 H23 119.4 . . ?
C22 C23 H23 119.4 . . ?
C26 C24 C22 120.2(13) . . ?
C26 C24 H24 119.9 . . ?
C22 C24 H24 119.9 . . ?
C23 C25 C27 121.3(13) . . ?
C23 C25 H25 119.3 . . ?
C27 C25 H25 119.3 . . ?
C24 C26 C27 122.6(13) . . ?
C24 C26 H26 118.7 . . ?
C27 C26 H26 118.7 . . ?
C26 C27 C25 117.1(11) . . ?
C26 C27 C28 123.2(11) . . ?
C25 C27 C28 119.7(11) . . ?
C27 C28 N5 114.8(9) . . ?
C27 C28 H28A 108.6 . . ?
N5 C28 H28A 108.6 . . ?
C27 C28 H28B 108.6 . . ?
N5 C28 H28B 108.6 . . ?
H28A C28 H28B 107.5 . . ?
C34 C29 C30 130.2(12) . . ?
C34 C29 N5 112.7(9) . . ?
C30 C29 N5 117.1(9) . . ?
C29 C30 C31 114.0(13) . . ?
C29 C30 H30 123.0 . . ?
C31 C30 H30 123.0 . . ?
C30 C31 C32 119.8(13) . . ?
C30 C31 H31 120.1 . . ?
C32 C31 H31 120.1 . . ?
C33 C32 C31 120.6(12) . . ?
C33 C32 H32 119.7 . . ?
C31 C32 H32 119.7 . . ?
C32 C33 C34 119.6(12) . . ?
C32 C33 H33 120.2 . . ?
C34 C33 H33 120.2 . . ?
C29 C34 C33 115.7(11) . . ?
C29 C34 N6 124.3(10) . . ?
C33 C34 N6 119.9(11) . . ?
N6 C35 C36 111.8(8) . . ?
N6 C35 H35A 109.3 . . ?
C36 C35 H35A 109.3 . . ?
N6 C35 H35B 109.3 . . ?
C36 C35 H35B 109.3 . . ?
H35A C35 H35B 107.9 . . ?
C37 C36 C38 119.7(9) . . ?
C37 C36 C35 118.3(10) . . ?
C38 C36 C35 121.9(10) . . ?
C36 C37 C39 119.6(10) . . ?
C36 C37 H37 120.2 . . ?
C39 C37 H37 120.2 . . ?
C40 C38 C36 121.0(10) . . ?
C40 C38 H38 119.5 . . ?
C36 C38 H38 119.5 . . ?
C41 C39 C37 121.6(10) . . ?
C41 C39 H39 119.2 . . ?
C37 C39 H39 119.2 . . ?
C38 C40 C41 119.0(10) . . ?
C38 C40 H40 120.5 . . ?
C41 C40 H40 120.5 . . ?
C39 C41 C40 118.8(9) . . ?
C39 C41 C42 120.0(10) . . ?
C40 C41 C42 121.2(10) . . ?
C41 C42 N1 111.3(8) . . ?
C41 C42 H42A 109.4 . . ?
N1 C42 H42A 109.4 . . ?
C41 C42 H42B 109.4 . . ?
N1 C42 H42B 109.4 . . ?
H42A C42 H42B 108.0 . . ?
N8 Pd4 N7 85.0(4) . . ?
N8 Pd4 Cl8 90.1(3) . . ?
N7 Pd4 Cl8 174.7(3) . . ?
N8 Pd4 Cl7 176.2(3) . . ?
N7 Pd4 Cl7 91.5(3) . . ?
Cl8 Pd4 Cl7 93.43(12) . . ?
N9 Pd5 N10 85.5(5) . . ?
N9 Pd5 Cl9 89.7(4) . . ?
N10 Pd5 Cl9 175.1(3) . . ?
N9 Pd5 Cl10 171.4(3) . . ?
N10 Pd5 Cl10 93.6(3) . . ?
Cl9 Pd5 Cl10 91.29(18) . . ?
N11 Pd6 N12 81.3(7) . . ?
N11 Pd6 Cl12 172.5(5) . . ?
N12 Pd6 Cl12 91.3(6) . . ?
N11 Pd6 Cl11 94.6(5) . . ?
N12 Pd6 Cl11 175.6(5) . . ?
Cl12 Pd6 Cl11 92.8(3) . . ?
C43 N7 C84 114.7(10) . . ?
C43 N7 Pd4 108.1(6) . . ?
C84 N7 Pd4 114.7(7) . . ?
C43 N7 H7N 106.2 . . ?
C84 N7 H7N 106.2 . . ?
Pd4 N7 H7N 106.2 . . ?
C48 N8 C49 113.0(9) . . ?
C48 N8 Pd4 108.3(6) . . ?
C49 N8 Pd4 111.3(6) . . ?
C48 N8 H8N 108.1 . . ?
C49 N8 H8N 108.1 . . ?
Pd4 N8 H8N 108.1 . . ?
C57 N9 C56 112.4(10) . . ?
C57 N9 Pd5 107.7(7) . . ?
C56 N9 Pd5 118.0(9) . . ?
C57 N9 H9N 106.0 . . ?
C56 N9 H9N 106.0 . . ?
Pd5 N9 H9N 106.0 . . ?
C62 N10 C63 116.0(10) . . ?
C62 N10 Pd5 100.3(8) . . ?
C63 N10 Pd5 117.1(9) . . ?
C62 N10 H10N 107.6 . . ?
C63 N10 H10N 107.6 . . ?
Pd5 N10 H10N 107.6 . . ?
C71 N11 C70 109.8(16) . . ?
C71 N11 Pd6 118.8(16) . . ?
C70 N11 Pd6 118.0(11) . . ?
C71 N11 H11N 102.4 . . ?
C70 N11 H11N 102.4 . . ?
Pd6 N11 H11N 102.4 . . ?
C76 N12 C77 113.2(13) . . ?
C76 N12 Pd6 108.8(11) . . ?
C77 N12 Pd6 107.0(9) . . ?
C76 N12 H12N 109.2 . . ?
C77 N12 H12N 109.2 . . ?
Pd6 N12 H12N 109.2 . . ?
C44 C43 C48 121.2(11) . . ?
C44 C43 N7 121.6(10) . . ?
C48 C43 N7 117.2(10) . . ?
C43 C44 C45 118.5(10) . . ?
C43 C44 H44 120.7 . . ?
C45 C44 H44 120.7 . . ?
C44 C45 C46 120.7(12) . . ?
C44 C45 H45 119.6 . . ?
C46 C45 H45 119.6 . . ?
C47 C46 C45 120.4(12) . . ?
C47 C46 H46 119.8 . . ?
C45 C46 H46 119.8 . . ?
C46 C47 C48 119.9(10) . . ?
C46 C47 H47 120.1 . . ?
C48 C47 H47 120.1 . . ?
C47 C48 C43 119.1(11) . . ?
C47 C48 N8 123.7(9) . . ?
C43 C48 N8 117.2(10) . . ?
N8 C49 C50 113.5(9) . . ?
N8 C49 H49A 108.9 . . ?
C50 C49 H49A 108.9 . . ?
N8 C49 H49B 108.9 . . ?
C50 C49 H49B 108.9 . . ?
H49A C49 H49B 107.7 . . ?
C51 C50 C52 120.3(10) . . ?
C51 C50 C49 119.4(10) . . ?
C52 C50 C49 120.2(9) . . ?
C50 C51 C53 120.7(11) . . ?
C50 C51 H51 119.7 . . ?
C53 C51 H51 119.7 . . ?
C50 C52 C54 118.7(10) . . ?
C50 C52 H52 120.6 . . ?
C54 C52 H52 120.6 . . ?
C51 C53 C55 119.7(10) . . ?
C51 C53 H53 120.2 . . ?
C55 C53 H53 120.2 . . ?
C55 C54 C52 120.2(11) . . ?
C55 C54 H54 119.9 . . ?
C52 C54 H54 119.9 . . ?
C54 C55 C53 120.4(11) . . ?
C54 C55 C56 118.0(12) . . ?
C53 C55 C56 121.7(11) . . ?
C55 C56 N9 109.9(10) . . ?
C55 C56 H56A 109.7 . . ?
N9 C56 H56A 109.7 . . ?
C55 C56 H56B 109.7 . . ?
N9 C56 H56B 109.7 . . ?
H56A C56 H56B 108.2 . . ?
C62 C57 C58 125.2(15) . . ?
C62 C57 N9 112.1(11) . . ?
C58 C57 N9 122.5(12) . . ?
C57 C58 C59 119.7(14) . . ?
C57 C58 H58 120.1 . . ?
C59 C58 H58 120.1 . . ?
C60 C59 C58 120.0(14) . . ?
C60 C59 H59 120.0 . . ?
C58 C59 H59 120.0 . . ?
C59 C60 C61 119.9(16) . . ?
C59 C60 H60 120.1 . . ?
C61 C60 H60 120.1 . . ?
C60 C61 C62 119.0(13) . . ?
C60 C61 H61 120.5 . . ?
C62 C61 H61 120.5 . . ?
C57 C62 N10 128.7(12) . . ?
C57 C62 C61 115.0(11) . . ?
N10 C62 C61 114.5(10) . . ?
C64 C63 N10 112.0(11) . . ?
C64 C63 H63A 109.2 . . ?
N10 C63 H63A 109.2 . . ?
C64 C63 H63B 109.2 . . ?
N10 C63 H63B 109.2 . . ?
H63A C63 H63B 107.9 . . ?
C66 C64 C65 119.1(13) . . ?
C66 C64 C63 123.5(12) . . ?
C65 C64 C63 117.3(13) . . ?
C67 C65 C64 118.1(15) . . ?
C67 C65 H65 121.0 . . ?
C64 C65 H65 121.0 . . ?
C68 C66 C64 119.9(13) . . ?
C68 C66 H66 120.0 . . ?
C64 C66 H66 120.0 . . ?
C69 C67 C65 122.1(14) . . ?
C69 C67 H67 119.0 . . ?
C65 C67 H67 119.0 . . ?
C66 C68 C69 122.7(16) . . ?
C66 C68 H68 118.7 . . ?
C69 C68 H68 118.7 . . ?
C67 C69 C68 117.7(14) . . ?
C67 C69 C70 117.8(16) . . ?
C68 C69 C70 124.5(17) . . ?
C69 C70 N11 112.3(14) . . ?
C69 C70 H70A 109.1 . . ?
N11 C70 H70A 109.1 . . ?
C69 C70 H70B 109.1 . . ?
N11 C70 H70B 109.1 . . ?
H70A C70 H70B 107.9 . . ?
C72 C71 C76 116.9(18) . . ?
C72 C71 N11 129(2) . . ?
C76 C71 N11 113(2) . . ?
C71 C72 C73 122(2) . . ?
C71 C72 H72 119.2 . . ?
C73 C72 H72 119.2 . . ?
C72 C73 C74 118(2) . . ?
C72 C73 H73 120.9 . . ?
C74 C73 H73 120.9 . . ?
C75 C74 C73 121.6(19) . . ?
C75 C74 H74 119.2 . . ?
C73 C74 H74 119.2 . . ?
C76 C75 C74 114(2) . . ?
C76 C75 H75 122.9 . . ?
C74 C75 H75 122.9 . . ?
C75 C76 C71 127(2) . . ?
C75 C76 N12 118(2) . . ?
C71 C76 N12 114.0(16) . . ?
C78 C77 N12 108.6(11) . . ?
C78 C77 H77A 110.0 . . ?
N12 C77 H77A 110.0 . . ?
C78 C77 H77B 110.0 . . ?
N12 C77 H77B 110.0 . . ?
H77A C77 H77B 108.4 . . ?
C80 C78 C79 120.6(12) . . ?
C80 C78 C77 121.1(14) . . ?
C79 C78 C77 118.3(14) . . ?
C78 C79 C81 119.0(15) . . ?
C78 C79 H79 120.5 . . ?
C81 C79 H79 120.5 . . ?
C78 C80 C82 119.3(13) . . ?
C78 C80 H80 120.4 . . ?
C82 C80 H80 120.4 . . ?
C83 C81 C79 121.5(14) . . ?
C83 C81 H81 119.3 . . ?
C79 C81 H81 119.3 . . ?
C80 C82 C83 120.5(14) . . ?
C80 C82 H82 119.7 . . ?
C83 C82 H82 119.7 . . ?
C81 C83 C82 119.1(12) . . ?
C81 C83 C84 120.4(12) . . ?
C82 C83 C84 120.5(12) . . ?
N7 C84 C83 111.4(8) . . ?
N7 C84 H84A 109.3 . . ?
C83 C84 H84A 109.3 . . ?
N7 C84 H84B 109.3 . . ?
C83 C84 H84B 109.3 . . ?
H84A C84 H84B 108.0 . . ?
N13 Pd7 N14 85.4(3) . . ?
N13 Pd7 Cl14 171.0(3) . . ?
N14 Pd7 Cl14 89.5(2) . . ?
N13 Pd7 Cl13 91.4(3) . . ?
N14 Pd7 Cl13 175.0(2) . . ?
Cl14 Pd7 Cl13 94.14(10) . . ?
N15 Pd8 N16 83.9(4) . . ?
N15 Pd8 Cl15 90.2(3) . . ?
N16 Pd8 Cl15 174.0(3) . . ?
N15 Pd8 Cl16 175.9(3) . . ?
N16 Pd8 Cl16 92.2(3) . . ?
Cl15 Pd8 Cl16 93.69(13) . . ?
N17 Pd9 N18 84.4(4) . . ?
N17 Pd9 Cl18 176.4(3) . . ?
N18 Pd9 Cl18 92.5(3) . . ?
N17 Pd9 Cl17 90.4(3) . . ?
N18 Pd9 Cl17 173.5(3) . . ?
Cl18 Pd9 Cl17 92.83(13) . . ?
C85 N13 C126 114.4(8) . . ?
C85 N13 Pd7 106.4(6) . . ?
C126 N13 Pd7 112.8(6) . . ?
C85 N13 H13N 107.7 . . ?
C126 N13 H13N 107.7 . . ?
Pd7 N13 H13N 107.7 . . ?
C90 N14 C91 112.9(8) . . ?
C90 N14 Pd7 107.7(6) . . ?
C91 N14 Pd7 115.2(7) . . ?
C90 N14 H14N 106.8 . . ?
C91 N14 H14N 106.8 . . ?
Pd7 N14 H14N 106.8 . . ?
C99 N15 C98 116.3(11) . . ?
C99 N15 Pd8 104.5(8) . . ?
C98 N15 Pd8 111.2(7) . . ?
C99 N15 H15N 108.2 . . ?
C98 N15 H15N 108.2 . . ?
Pd8 N15 H15N 108.2 . . ?
C104 N16 C105 117.9(12) . . ?
C104 N16 Pd8 105.1(10) . . ?
C105 N16 Pd8 113.7(9) . . ?
C104 N16 H16N 106.4 . . ?
C105 N16 H16N 106.4 . . ?
Pd8 N16 H16N 106.4 . . ?
C112 N17 C113 112.9(8) . . ?
C112 N17 Pd9 108.4(7) . . ?
C113 N17 Pd9 108.8(6) . . ?
C112 N17 H17N 108.9 . . ?
C113 N17 H17N 108.9 . . ?
Pd9 N17 H17N 108.9 . . ?
C118 N18 C119 115.2(9) . . ?
C118 N18 Pd9 109.2(7) . . ?
C119 N18 Pd9 116.8(7) . . ?
C118 N18 H18N 104.8 . . ?
C119 N18 H18N 104.8 . . ?
Pd9 N18 H18N 104.8 . . ?
C86 C85 C90 119.1(10) . . ?
C86 C85 N13 122.5(10) . . ?
C90 C85 N13 118.4(9) . . ?
C87 C86 C85 120.9(10) . . ?
C87 C86 H86 119.5 . . ?
C85 C86 H86 119.5 . . ?
C86 C87 C88 119.3(11) . . ?
C86 C87 H87 120.3 . . ?
C88 C87 H87 120.3 . . ?
C87 C88 C89 120.4(12) . . ?
C87 C88 H88 119.8 . . ?
C89 C88 H88 119.8 . . ?
C90 C89 C88 118.0(11) . . ?
C90 C89 H89 121.0 . . ?
C88 C89 H89 121.0 . . ?
C89 C90 C85 122.0(9) . . ?
C89 C90 N14 120.6(9) . . ?
C85 C90 N14 117.1(9) . . ?
C92 C91 N14 112.4(9) . . ?
C92 C91 H91A 109.1 . . ?
N14 C91 H91A 109.1 . . ?
C92 C91 H91B 109.1 . . ?
N14 C91 H91B 109.1 . . ?
H91A C91 H91B 107.9 . . ?
C94 C92 C93 118.0(10) . . ?
C94 C92 C91 121.4(11) . . ?
C93 C92 C91 120.5(9) . . ?
C92 C93 C95 121.0(10) . . ?
C92 C93 H93 119.5 . . ?
C95 C93 H93 119.5 . . ?
C92 C94 C96 121.4(11) . . ?
C92 C94 H94 119.3 . . ?
C96 C94 H94 119.3 . . ?
C97 C95 C93 118.9(12) . . ?
C97 C95 H95 120.5 . . ?
C93 C95 H95 120.5 . . ?
C97 C96 C94 120.0(11) . . ?
C97 C96 H96 120.0 . . ?
C94 C96 H96 120.0 . . ?
C95 C97 C96 120.6(10) . . ?
C95 C97 C98 119.2(11) . . ?
C96 C97 C98 120.2(10) . . ?
N15 C98 C97 113.0(9) . . ?
N15 C98 H98A 109.0 . . ?
C97 C98 H98A 109.0 . . ?
N15 C98 H98B 109.0 . . ?
C97 C98 H98B 109.0 . . ?
H98A C98 H98B 107.8 . . ?
C104 C99 N15 121.5(14) . . ?
C104 C99 C100 121.3(15) . . ?
N15 C99 C100 117.2(13) . . ?
C101 C100 C99 116.7(17) . . ?
C101 C100 H100 121.6 . . ?
C99 C100 H100 121.6 . . ?
C100 C101 C102 121(2) . . ?
C100 C101 H101 119.6 . . ?
C102 C101 H101 119.6 . . ?
C103 C102 C101 123(2) . . ?
C103 C102 H102 118.4 . . ?
C101 C102 H102 118.4 . . ?
C102 C103 C104 116.8(18) . . ?
C102 C103 H103 121.6 . . ?
C104 C103 H103 121.6 . . ?
C99 C104 N16 122.1(17) . . ?
C99 C104 C103 121.0(15) . . ?
N16 C104 C103 116.8(16) . . ?
N16 C105 C106 109.6(10) . . ?
N16 C105 H10A 109.8 . . ?
C106 C105 H10A 109.8 . . ?
N16 C105 H10B 109.8 . . ?
C106 C105 H10B 109.8 . . ?
H10A C105 H10B 108.2 . . ?
C107 C106 C108 119.3(12) . . ?
C107 C106 C105 119.0(13) . . ?
C108 C106 C105 121.8(14) . . ?
C106 C107 C109 119.8(11) . . ?
C106 C107 H107 120.1 . . ?
C109 C107 H107 120.1 . . ?
C110 C108 C106 120.0(14) . . ?
C110 C108 H108 120.0 . . ?
C106 C108 H108 120.0 . . ?
C111 C109 C107 120.7(12) . . ?
C111 C109 H109 119.6 . . ?
C107 C109 H109 119.6 . . ?
C111 C110 C108 120.9(12) . . ?
C111 C110 H110 119.6 . . ?
C108 C110 H110 119.6 . . ?
C109 C111 C110 119.2(11) . . ?
C109 C111 C112 117.9(12) . . ?
C110 C111 C112 122.8(11) . . ?
C111 C112 N17 113.3(9) . . ?
C111 C112 H11A 108.9 . . ?
N17 C112 H11A 108.9 . . ?
C111 C112 H11B 108.9 . . ?
N17 C112 H11B 108.9 . . ?
H11A C112 H11B 107.7 . . ?
C114 C113 C118 130.4(12) . . ?
C114 C113 N17 118.3(10) . . ?
C118 C113 N17 111.3(9) . . ?
C113 C114 C115 116.1(14) . . ?
C113 C114 H114 122.0 . . ?
C115 C114 H114 122.0 . . ?
C114 C115 C116 117.9(13) . . ?
C114 C115 H115 121.0 . . ?
C116 C115 H115 121.0 . . ?
C117 C116 C115 120.4(13) . . ?
C117 C116 H116 119.8 . . ?
C115 C116 H116 119.8 . . ?
C116 C117 C118 121.9(12) . . ?
C116 C117 H117 119.0 . . ?
C118 C117 H117 119.0 . . ?
C113 C118 C117 113.1(11) . . ?
C113 C118 N18 124.0(11) . . ?
C117 C118 N18 122.9(11) . . ?
N18 C119 C120 111.3(8) . . ?
N18 C119 H11C 109.4 . . ?
C120 C119 H11C 109.4 . . ?
N18 C119 H11D 109.4 . . ?
C120 C119 H11D 109.4 . . ?
H11C C119 H11D 108.0 . . ?
C121 C120 C122 119.0(9) . . ?
C121 C120 C119 119.7(10) . . ?
C122 C120 C119 121.3(11) . . ?
C120 C121 C123 121.8(11) . . ?
C120 C121 H121 119.1 . . ?
C123 C121 H121 119.1 . . ?
C124 C122 C120 118.4(11) . . ?
C124 C122 H122 120.8 . . ?
C120 C122 H122 120.8 . . ?
C125 C123 C121 119.5(11) . . ?
C125 C123 H123 120.2 . . ?
C121 C123 H123 120.2 . . ?
C125 C124 C122 122.3(11) . . ?
C125 C124 H124 118.9 . . ?
C122 C124 H124 118.9 . . ?
C124 C125 C123 119.0(10) . . ?
C124 C125 C126 121.9(10) . . ?
C123 C125 C126 119.0(10) . . ?
N13 C126 C125 110.9(8) . . ?
N13 C126 H12A 109.5 . . ?
C125 C126 H12A 109.5 . . ?
N13 C126 H12B 109.5 . . ?
C125 C126 H12B 109.5 . . ?
H12A C126 H12B 108.1 . . ?
N19 Pd10 N20 84.3(4) . . ?
N19 Pd10 Cl20 174.6(3) . . ?
N20 Pd10 Cl20 90.6(3) . . ?
N19 Pd10 Cl19 91.3(3) . . ?
N20 Pd10 Cl19 175.3(3) . . ?
Cl20 Pd10 Cl19 93.80(13) . . ?
N21 Pd11 N22 85.6(5) . . ?
N21 Pd11 Cl21 89.3(4) . . ?
N22 Pd11 Cl21 174.8(3) . . ?
N21 Pd11 Cl22 172.4(3) . . ?
N22 Pd11 Cl22 93.9(3) . . ?
Cl21 Pd11 Cl22 91.28(18) . . ?
N21 Pd11 C146 56.8(4) . . ?
N22 Pd11 C146 31.4(4) . . ?
Cl21 Pd11 C146 144.3(3) . . ?
Cl22 Pd11 C146 120.8(3) . . ?
N24 Pd12 N23 86.3(6) . . ?
N24 Pd12 Cl23 175.7(5) . . ?
N23 Pd12 Cl23 89.4(4) . . ?
N24 Pd12 Cl24 90.7(5) . . ?
N23 Pd12 Cl24 176.8(4) . . ?
Cl23 Pd12 Cl24 93.6(3) . . ?
C127 N19 C168 114.2(11) . . ?
C127 N19 Pd10 108.2(7) . . ?
C168 N19 Pd10 114.6(8) . . ?
C127 N19 H19N 106.4 . . ?
C168 N19 H19N 106.4 . . ?
Pd10 N19 H19N 106.4 . . ?
C132 N20 C133 114.8(9) . . ?
C132 N20 Pd10 107.8(7) . . ?
C133 N20 Pd10 109.7(7) . . ?
C132 N20 H20N 108.1 . . ?
C133 N20 H20N 108.1 . . ?
Pd10 N20 H20N 108.1 . . ?
C141 N21 C140 111.0(11) . . ?
C141 N21 Pd11 107.9(8) . . ?
C140 N21 Pd11 118.5(9) . . ?
C141 N21 H21N 106.2 . . ?
C140 N21 H21N 106.2 . . ?
Pd11 N21 H21N 106.2 . . ?
C146 N22 C147 119.4(11) . . ?
C146 N22 Pd11 97.1(8) . . ?
C147 N22 Pd11 117.3(9) . . ?
C146 N22 H22N 107.4 . . ?
C147 N22 H22N 107.4 . . ?
Pd11 N22 H22N 107.4 . . ?
C154 N23 C155 116.4(13) . . ?
C154 N23 Pd12 118.8(11) . . ?
C155 N23 Pd12 102.4(11) . . ?
C154 N23 H23N 106.1 . . ?
C155 N23 H23N 106.1 . . ?
Pd12 N23 H23N 106.1 . . ?
C160 N24 C161 116.2(12) . . ?
C160 N24 Pd12 107.1(9) . . ?
C161 N24 Pd12 110.6(8) . . ?
C160 N24 H24N 107.5 . . ?
C161 N24 H24N 107.5 . . ?
Pd12 N24 H24N 107.5 . . ?
C132 C127 C128 119.6(14) . . ?
C132 C127 N19 117.8(12) . . ?
C128 C127 N19 122.5(11) . . ?
C129 C128 C127 120.8(12) . . ?
C129 C128 H128 119.6 . . ?
C127 C128 H128 119.6 . . ?
C128 C129 C130 119.0(14) . . ?
C128 C129 H129 120.5 . . ?
C130 C129 H129 120.5 . . ?
C131 C130 C129 120.5(14) . . ?
C131 C130 H130 119.8 . . ?
C129 C130 H130 119.8 . . ?
C130 C131 C132 119.7(11) . . ?
C130 C131 H131 120.1 . . ?
C132 C131 H131 120.1 . . ?
C127 C132 C131 120.2(12) . . ?
C127 C132 N20 117.6(11) . . ?
C131 C132 N20 122.3(10) . . ?
N20 C133 C134 110.7(9) . . ?
N20 C133 H13A 109.5 . . ?
C134 C133 H13A 109.5 . . ?
N20 C133 H13B 109.5 . . ?
C134 C133 H13B 109.5 . . ?
H13A C133 H13B 108.1 . . ?
C135 C134 C136 120.7(11) . . ?
C135 C134 C133 117.8(11) . . ?
C136 C134 C133 121.5(10) . . ?
C134 C135 C137 118.0(13) . . ?
C134 C135 H135 121.0 . . ?
C137 C135 H135 121.0 . . ?
C138 C136 C134 118.9(10) . . ?
C138 C136 H136 120.5 . . ?
C134 C136 H136 120.5 . . ?
C139 C137 C135 122.1(11) . . ?
C139 C137 H137 118.9 . . ?
C135 C137 H137 118.9 . . ?
C136 C138 C139 123.6(11) . . ?
C136 C138 H138 118.2 . . ?
C139 C138 H138 118.2 . . ?
C137 C139 C138 116.5(10) . . ?
C137 C139 C140 120.7(11) . . ?
C138 C139 C140 122.9(12) . . ?
N21 C140 C139 113.1(10) . . ?
N21 C140 H14C 109.0 . . ?
C139 C140 H14C 109.0 . . ?
N21 C140 H14D 109.0 . . ?
C139 C140 H14D 109.0 . . ?
H14C C140 H14D 107.8 . . ?
C146 C141 C142 123.2(15) . . ?
C146 C141 N21 111.4(11) . . ?
C142 C141 N21 125.1(13) . . ?
C143 C142 C141 119.7(15) . . ?
C143 C142 H142 120.2 . . ?
C141 C142 H142 120.2 . . ?
C144 C143 C142 121.7(15) . . ?
C144 C143 H143 119.1 . . ?
C142 C143 H143 119.1 . . ?
C143 C144 C145 117.2(16) . . ?
C143 C144 H144 121.4 . . ?
C145 C144 H144 121.4 . . ?
C144 C145 C146 123.5(15) . . ?
C144 C145 H145 118.2 . . ?
C146 C145 H145 118.2 . . ?
C141 C146 N22 130.9(13) . . ?
C141 C146 C145 114.0(12) . . ?
N22 C146 C145 113.7(11) . . ?
C141 C146 Pd11 82.7(9) . . ?
N22 C146 Pd11 51.5(7) . . ?
C145 C146 Pd11 162.4(9) . . ?
N22 C147 C148 114.1(11) . . ?
N22 C147 H14E 108.7 . . ?
C148 C147 H14E 108.7 . . ?
N22 C147 H14F 108.7 . . ?
C148 C147 H14F 108.7 . . ?
H14E C147 H14F 107.6 . . ?
C150 C148 C149 117.4(13) . . ?
C150 C148 C147 122.5(12) . . ?
C149 C148 C147 120.0(13) . . ?
C151 C149 C148 120.5(15) . . ?
C151 C149 H149 119.8 . . ?
C148 C149 H149 119.8 . . ?
C148 C150 C152 124.5(13) . . ?
C148 C150 H150 117.8 . . ?
C152 C150 H150 117.8 . . ?
C149 C151 C153 123.1(14) . . ?
C149 C151 H151 118.5 . . ?
C153 C151 H151 118.5 . . ?
C150 C152 C153 116.5(15) . . ?
C150 C152 H152 121.7 . . ?
C153 C152 H152 121.7 . . ?
C151 C153 C152 117.8(14) . . ?
C151 C153 C154 122.7(15) . . ?
C152 C153 C154 119.3(17) . . ?
C153 C154 N23 113.0(14) . . ?
C153 C154 H15A 109.0 . . ?
N23 C154 H15A 109.0 . . ?
C153 C154 H15B 109.0 . . ?
N23 C154 H15B 109.0 . . ?
H15A C154 H15B 107.8 . . ?
C160 C155 C156 122.8(18) . . ?
C160 C155 N23 119.7(17) . . ?
C156 C155 N23 117.5(18) . . ?
C157 C156 C155 119(2) . . ?
C157 C156 H156 120.4 . . ?
C155 C156 H156 120.4 . . ?
C156 C157 C158 119(2) . . ?
C156 C157 H157 120.6 . . ?
C158 C157 H157 120.6 . . ?
C157 C158 C159 119.6(19) . . ?
C157 C158 H158 120.2 . . ?
C159 C158 H158 120.2 . . ?
C160 C159 C158 117(2) . . ?
C160 C159 H159 121.6 . . ?
C158 C159 H159 121.6 . . ?
C155 C160 C159 123(2) . . ?
C155 C160 N24 118.1(14) . . ?
C159 C160 N24 119.1(17) . . ?
C162 C161 N24 115.9(11) . . ?
C162 C161 H16A 108.3 . . ?
N24 C161 H16A 108.3 . . ?
C162 C161 H16B 108.3 . . ?
N24 C161 H16B 108.3 . . ?
H16A C161 H16B 107.4 . . ?
C163 C162 C164 118.1(13) . . ?
C163 C162 C161 120.6(15) . . ?
C164 C162 C161 120.9(14) . . ?
C162 C163 C165 122.8(15) . . ?
C162 C163 H163 118.6 . . ?
C165 C163 H163 118.6 . . ?
C162 C164 C166 120.4(14) . . ?
C162 C164 H164 119.8 . . ?
C166 C164 H164 119.8 . . ?
C163 C165 C167 117.4(14) . . ?
C163 C165 H165 121.3 . . ?
C167 C165 H165 121.3 . . ?
C167 C166 C164 121.8(14) . . ?
C167 C166 H166 119.1 . . ?
C164 C166 H166 119.1 . . ?
C166 C167 C165 119.4(12) . . ?
C166 C167 C168 123.1(13) . . ?
C165 C167 C168 117.5(13) . . ?
N19 C168 C167 112.3(8) . . ?
N19 C168 H16C 109.1 . . ?
C167 C168 H16C 109.1 . . ?
N19 C168 H16D 109.1 . . ?
C167 C168 H16D 109.1 . . ?
H16C C168 H16D 107.9 . . ?
C1G O5G C5G 123(3) . . ?
O1G C1G O5G 118(3) . . ?
O1G C1G C2G 96(3) . . ?
O5G C1G C2G 113(3) . . ?
O1G C1G H1G 110.0 . . ?
O5G C1G H1G 110.0 . . ?
C2G C1G H1G 110.0 . . ?
O2G C2G C1G 107(4) . . ?
O2G C2G C3G 107(4) . . ?
C1G C2G C3G 114(3) . . ?
O2G C2G H2G 109.8 . . ?
C1G C2G H2G 109.8 . . ?
C3G C2G H2G 109.8 . . ?
O3G C3G C2G 100(3) . . ?
O3G C3G C4G 108(3) . . ?
C2G C3G C4G 108(3) . . ?
O3G C3G H3G 113.0 . . ?
C2G C3G H3G 113.0 . . ?
C4G C3G H3G 113.0 . . ?
O4G C4G C3G 111(3) . . ?
O4G C4G C5G 112(4) . . ?
C3G C4G C5G 112(3) . . ?
O4G C4G H4G 106.9 . . ?
C3G C4G H4G 106.9 . . ?
C5G C4G H4G 106.9 . . ?
O5G C5G C6G 124(4) . . ?
O5G C5G C4G 107(3) . . ?
C6G C5G C4G 120(4) . . ?
O5G C5G H5G 99.7 . . ?
C6G C5G H5G 99.7 . . ?
C4G C5G H5G 99.7 . . ?
O6G C6G C5G 113(5) . . ?
O6G C6G H6G1 109.1 . . ?
C5G C6G H6G1 109.1 . . ?
O6G C6G H6G2 109.1 . . ?
C5G C6G H6G2 109.1 . . ?
H6G1 C6G H6G2 107.8 . . ?

loop_
_geom_bond_atom_site_label_1
_geom_bond_atom_site_label_2
_geom_bond_distance
_geom_bond_site_symmetry_2
_geom_bond_publ_flag
Pd1 N1 2.020(8) . ?
Pd1 N2 2.038(10) . ?
Pd1 Cl2 2.311(2) . ?
Pd1 Cl1 2.323(3) . ?
Pd2 N4 2.025(12) . ?
Pd2 N3 2.069(10) . ?
Pd2 Cl3 2.303(4) . ?
Pd2 Cl4 2.309(3) . ?
Pd3 N5 2.044(9) . ?
Pd3 N6 2.047(9) . ?
Pd3 Cl6 2.292(3) . ?
Pd3 Cl5 2.306(3) . ?
N1 C1 1.483(14) . ?
N1 C42 1.528(12) . ?
N1 H1N 1.0000 . ?
N2 C6 1.486(13) . ?
N2 C7 1.507(14) . ?
N2 H2N 1.0000 . ?
N3 C15 1.436(17) . ?
N3 C14 1.545(14) . ?
N3 H3N 1.0000 . ?
N4 C20 1.497(18) . ?
N4 C21 1.500(16) . ?
N4 H4N 1.0000 . ?
N5 C28 1.515(12) . ?
N5 C29 1.588(15) . ?
N5 H5N 1.0000 . ?
N6 C34 1.440(14) . ?
N6 C35 1.499(13) . ?
N6 H6N 1.0000 . ?
C1 C6 1.346(14) . ?
C1 C2 1.413(13) . ?
C2 C3 1.403(16) . ?
C2 H2 0.9500 . ?
C3 C4 1.365(17) . ?
C3 H3 0.9500 . ?
C4 C5 1.367(16) . ?
C4 H4 0.9500 . ?
C5 C6 1.390(15) . ?
C5 H5 0.9500 . ?
C7 C8 1.472(15) . ?
C7 H7A 0.9900 . ?
C7 H7B 0.9900 . ?
C8 C10 1.402(15) . ?
C8 C9 1.445(17) . ?
C9 C11 1.374(16) . ?
C9 H9 0.9500 . ?
C10 C12 1.379(17) . ?
C10 H10 0.9500 . ?
C11 C13 1.418(15) . ?
C11 H11 0.9500 . ?
C12 C13 1.408(19) . ?
C12 H12 0.9500 . ?
C13 C14 1.484(16) . ?
C14 H14A 0.9900 . ?
C14 H14B 0.9900 . ?
C15 C20 1.29(2) . ?
C15 C16 1.49(2) . ?
C16 C17 1.34(2) . ?
C16 H16 0.9500 . ?
C17 C18 1.37(3) . ?
C17 H17 0.9500 . ?
C18 C19 1.43(2) . ?
C18 H18 0.9500 . ?
C19 C20 1.35(2) . ?
C19 H19 0.9500 . ?
C21 C22 1.477(18) . ?
C21 H21A 0.9900 . ?
C21 H21B 0.9900 . ?
C22 C24 1.41(2) . ?
C22 C23 1.43(2) . ?
C23 C25 1.343(18) . ?
C23 H23 0.9500 . ?
C24 C26 1.372(18) . ?
C24 H24 0.9500 . ?
C25 C27 1.431(18) . ?
C25 H25 0.9500 . ?
C26 C27 1.391(18) . ?
C26 H26 0.9500 . ?
C27 C28 1.491(16) . ?
C28 H28A 0.9900 . ?
C28 H28B 0.9900 . ?
C29 C34 1.305(16) . ?
C29 C30 1.350(16) . ?
C30 C31 1.40(2) . ?
C30 H30 0.9500 . ?
C31 C32 1.40(2) . ?
C31 H31 0.9500 . ?
C32 C33 1.370(19) . ?
C32 H32 0.9500 . ?
C33 C34 1.402(17) . ?
C33 H33 0.9500 . ?
C35 C36 1.533(12) . ?
C35 H35A 0.9900 . ?
C35 H35B 0.9900 . ?
C36 C37 1.365(16) . ?
C36 C38 1.392(16) . ?
C37 C39 1.386(14) . ?
C37 H37 0.9500 . ?
C38 C40 1.377(14) . ?
C38 H38 0.9500 . ?
C39 C41 1.375(16) . ?
C39 H39 0.9500 . ?
C40 C41 1.409(15) . ?
C40 H40 0.9500 . ?
C41 C42 1.525(12) . ?
C42 H42A 0.9900 . ?
C42 H42B 0.9900 . ?
Pd4 N8 2.033(9) . ?
Pd4 N7 2.062(10) . ?
Pd4 Cl8 2.302(3) . ?
Pd4 Cl7 2.314(3) . ?
Pd5 N9 2.016(11) . ?
Pd5 N10 2.053(12) . ?
Pd5 Cl9 2.287(5) . ?
Pd5 Cl10 2.311(4) . ?
Pd6 N11 1.872(19) . ?
Pd6 N12 2.030(14) . ?
Pd6 Cl12 2.304(7) . ?
Pd6 Cl11 2.305(5) . ?
N7 C43 1.471(15) . ?
N7 C84 1.518(12) . ?
N7 H7N 1.0000 . ?
N8 C48 1.469(15) . ?
N8 C49 1.500(12) . ?
N8 H8N 1.0000 . ?
N9 C57 1.487(19) . ?
N9 C56 1.539(13) . ?
N9 H9N 1.0000 . ?
N10 C62 1.426(15) . ?
N10 C63 1.514(14) . ?
N10 H10N 1.0000 . ?
N11 C71 1.41(2) . ?
N11 C70 1.529(18) . ?
N11 H11N 1.0000 . ?
N12 C76 1.51(3) . ?
N12 C77 1.576(14) . ?
N12 H12N 1.0000 . ?
C43 C44 1.385(18) . ?
C43 C48 1.418(14) . ?
C44 C45 1.404(19) . ?
C44 H44 0.9500 . ?
C45 C46 1.406(16) . ?
C45 H45 0.9500 . ?
C46 C47 1.378(18) . ?
C46 H46 0.9500 . ?
C47 C48 1.407(17) . ?
C47 H47 0.9500 . ?
C49 C50 1.522(13) . ?
C49 H49A 0.9900 . ?
C49 H49B 0.9900 . ?
C50 C51 1.369(14) . ?
C50 C52 1.394(17) . ?
C51 C53 1.380(16) . ?
C51 H51 0.9500 . ?
C52 C54 1.405(17) . ?
C52 H52 0.9500 . ?
C53 C55 1.385(18) . ?
C53 H53 0.9500 . ?
C54 C55 1.369(17) . ?
C54 H54 0.9500 . ?
C55 C56 1.534(14) . ?
C56 H56A 0.9900 . ?
C56 H56B 0.9900 . ?
C57 C62 1.291(16) . ?
C57 C58 1.387(18) . ?
C58 C59 1.39(2) . ?
C58 H58 0.9500 . ?
C59 C60 1.34(2) . ?
C59 H59 0.9500 . ?
C60 C61 1.43(2) . ?
C60 H60 0.9500 . ?
C61 C62 1.50(2) . ?
C61 H61 0.9500 . ?
C63 C64 1.504(15) . ?
C63 H63A 0.9900 . ?
C63 H63B 0.9900 . ?
C64 C66 1.40(2) . ?
C64 C65 1.43(2) . ?
C65 C67 1.42(2) . ?
C65 H65 0.9500 . ?
C66 C68 1.37(2) . ?
C66 H66 0.9500 . ?
C67 C69 1.37(2) . ?
C67 H67 0.9500 . ?
C68 C69 1.40(2) . ?
C68 H68 0.9500 . ?
C69 C70 1.520(16) . ?
C70 H70A 0.9900 . ?
C70 H70B 0.9900 . ?
C71 C72 1.35(3) . ?
C71 C76 1.37(3) . ?
C72 C73 1.37(3) . ?
C72 H72 0.9500 . ?
C73 C74 1.43(3) . ?
C73 H73 0.9500 . ?
C74 C75 1.39(3) . ?
C74 H74 0.9500 . ?
C75 C76 1.35(2) . ?
C75 H75 0.9500 . ?
C77 C78 1.541(16) . ?
C77 H77A 0.9900 . ?
C77 H77B 0.9900 . ?
C78 C80 1.38(2) . ?
C78 C79 1.39(2) . ?
C79 C81 1.419(19) . ?
C79 H79 0.9500 . ?
C80 C82 1.390(19) . ?
C80 H80 0.9500 . ?
C81 C83 1.33(2) . ?
C81 H81 0.9500 . ?
C82 C83 1.43(2) . ?
C82 H82 0.9500 . ?
C83 C84 1.531(14) . ?
C84 H84A 0.9900 . ?
C84 H84B 0.9900 . ?
Pd7 N13 2.044(8) . ?
Pd7 N14 2.047(9) . ?
Pd7 Cl14 2.312(2) . ?
Pd7 Cl13 2.330(3) . ?
Pd8 N15 2.029(9) . ?
Pd8 N16 2.034(11) . ?
Pd8 Cl15 2.313(3) . ?
Pd8 Cl16 2.316(3) . ?
Pd9 N17 2.049(9) . ?
Pd9 N18 2.053(9) . ?
Pd9 Cl18 2.291(3) . ?
Pd9 Cl17 2.308(3) . ?
N13 C85 1.475(14) . ?
N13 C126 1.482(13) . ?
N13 H13N 1.0000 . ?
N14 C90 1.484(12) . ?
N14 C91 1.516(14) . ?
N14 H14N 1.0000 . ?
N15 C99 1.469(17) . ?
N15 C98 1.507(14) . ?
N15 H15N 1.0000 . ?
N16 C104 1.452(19) . ?
N16 C105 1.532(17) . ?
N16 H16N 1.0000 . ?
N17 C112 1.545(13) . ?
N17 C113 1.606(15) . ?
N17 H17N 1.0000 . ?
N18 C118 1.430(15) . ?
N18 C119 1.511(13) . ?
N18 H18N 1.0000 . ?
C85 C86 1.387(14) . ?
C85 C90 1.388(15) . ?
C86 C87 1.377(17) . ?
C86 H86 0.9500 . ?
C87 C88 1.385(18) . ?
C87 H87 0.9500 . ?
C88 C89 1.428(17) . ?
C88 H88 0.9500 . ?
C89 C90 1.362(16) . ?
C89 H89 0.9500 . ?
C91 C92 1.481(15) . ?
C91 H91A 0.9900 . ?
C91 H91B 0.9900 . ?
C92 C94 1.385(15) . ?
C92 C93 1.397(17) . ?
C93 C95 1.422(16) . ?
C93 H93 0.9500 . ?
C94 C96 1.393(17) . ?
C94 H94 0.9500 . ?
C95 C97 1.378(16) . ?
C95 H95 0.9500 . ?
C96 C97 1.381(18) . ?
C96 H96 0.9500 . ?
C97 C98 1.544(15) . ?
C98 H98A 0.9900 . ?
C98 H98B 0.9900 . ?
C99 C104 1.17(2) . ?
C99 C100 1.47(2) . ?
C100 C101 1.35(2) . ?
C100 H100 0.9500 . ?
C101 C102 1.35(3) . ?
C101 H101 0.9500 . ?
C102 C103 1.25(3) . ?
C102 H102 0.9500 . ?
C103 C104 1.54(2) . ?
C103 H103 0.9500 . ?
C105 C106 1.536(19) . ?
C105 H10A 0.9900 . ?
C105 H10B 0.9900 . ?
C106 C107 1.37(2) . ?
C106 C108 1.41(2) . ?
C107 C109 1.417(18) . ?
C107 H107 0.9500 . ?
C108 C110 1.386(19) . ?
C108 H108 0.9500 . ?
C109 C111 1.380(17) . ?
C109 H109 0.9500 . ?
C110 C111 1.383(18) . ?
C110 H110 0.9500 . ?
C111 C112 1.488(17) . ?
C112 H11A 0.9900 . ?
C112 H11B 0.9900 . ?
C113 C114 1.269(17) . ?
C113 C118 1.353(15) . ?
C114 C115 1.41(2) . ?
C114 H114 0.9500 . ?
C115 C116 1.42(2) . ?
C115 H115 0.9500 . ?
C116 C117 1.314(19) . ?
C116 H116 0.9500 . ?
C117 C118 1.403(17) . ?
C117 H117 0.9500 . ?
C119 C120 1.514(13) . ?
C119 H11C 0.9900 . ?
C119 H11D 0.9900 . ?
C120 C121 1.353(17) . ?
C120 C122 1.403(16) . ?
C121 C123 1.390(13) . ?
C121 H121 0.9500 . ?
C122 C124 1.398(14) . ?
C122 H122 0.9500 . ?
C123 C125 1.387(16) . ?
C123 H123 0.9500 . ?
C124 C125 1.348(16) . ?
C124 H124 0.9500 . ?
C125 C126 1.539(13) . ?
C126 H12A 0.9900 . ?
C126 H12B 0.9900 . ?
Pd10 N19 2.046(10) . ?
Pd10 N20 2.061(10) . ?
Pd10 Cl20 2.299(3) . ?
Pd10 Cl19 2.310(3) . ?
Pd11 N21 2.009(10) . ?
Pd11 N22 2.070(12) . ?
Pd11 Cl21 2.291(5) . ?
Pd11 Cl22 2.308(4) . ?
Pd11 C146 2.624(14) . ?
Pd12 N24 2.016(12) . ?
Pd12 N23 2.058(17) . ?
Pd12 Cl23 2.314(5) . ?
Pd12 Cl24 2.328(7) . ?
N19 C127 1.479(18) . ?
N19 C168 1.503(12) . ?
N19 H19N 1.0000 . ?
N20 C132 1.462(16) . ?
N20 C133 1.508(12) . ?
N20 H20N 1.0000 . ?
N21 C141 1.413(19) . ?
N21 C140 1.496(14) . ?
N21 H21N 1.0000 . ?
N22 C146 1.377(15) . ?
N22 C147 1.482(14) . ?
N22 H22N 1.0000 . ?
N23 C154 1.507(17) . ?
N23 C155 1.60(2) . ?
N23 H23N 1.0000 . ?
N24 C160 1.50(2) . ?
N24 C161 1.541(15) . ?
N24 H24N 1.0000 . ?
C127 C132 1.387(15) . ?
C127 C128 1.39(2) . ?
C128 C129 1.36(2) . ?
C128 H128 0.9500 . ?
C129 C130 1.432(18) . ?
C129 H129 0.9500 . ?
C130 C131 1.350(19) . ?
C130 H130 0.9500 . ?
C131 C132 1.405(17) . ?
C131 H131 0.9500 . ?
C133 C134 1.514(13) . ?
C133 H13A 0.9900 . ?
C133 H13B 0.9900 . ?
C134 C135 1.372(15) . ?
C134 C136 1.411(17) . ?
C135 C137 1.442(18) . ?
C135 H135 0.9500 . ?
C136 C138 1.368(17) . ?
C136 H136 0.9500 . ?
C137 C139 1.381(18) . ?
C137 H137 0.9500 . ?
C138 C139 1.396(17) . ?
C138 H138 0.9500 . ?
C139 C140 1.501(13) . ?
C140 H14C 0.9900 . ?
C140 H14D 0.9900 . ?
C141 C146 1.333(16) . ?
C141 C142 1.412(17) . ?
C142 C143 1.38(2) . ?
C142 H142 0.9500 . ?
C143 C144 1.37(2) . ?
C143 H143 0.9500 . ?
C144 C145 1.377(19) . ?
C144 H144 0.9500 . ?
C145 C146 1.496(19) . ?
C145 H145 0.9500 . ?
C147 C148 1.537(15) . ?
C147 H14E 0.9900 . ?
C147 H14F 0.9900 . ?
C148 C150 1.37(2) . ?
C148 C149 1.388(19) . ?
C149 C151 1.33(2) . ?
C149 H149 0.9500 . ?
C150 C152 1.38(2) . ?
C150 H150 0.9500 . ?
C151 C153 1.40(3) . ?
C151 H151 0.9500 . ?
C152 C153 1.43(2) . ?
C152 H152 0.9500 . ?
C153 C154 1.507(17) . ?
C154 H15A 0.9900 . ?
C154 H15B 0.9900 . ?
C155 C160 1.28(3) . ?
C155 C156 1.36(3) . ?
C156 C157 1.36(3) . ?
C156 H156 0.9500 . ?
C157 C158 1.38(3) . ?
C157 H157 0.9500 . ?
C158 C159 1.43(3) . ?
C158 H158 0.9500 . ?
C159 C160 1.34(2) . ?
C159 H159 0.9500 . ?
C161 C162 1.484(14) . ?
C161 H16A 0.9900 . ?
C161 H16B 0.9900 . ?
C162 C163 1.37(2) . ?
C162 C164 1.38(2) . ?
C163 C165 1.38(2) . ?
C163 H163 0.9500 . ?
C164 C166 1.39(2) . ?
C164 H164 0.9500 . ?
C165 C167 1.44(2) . ?
C165 H165 0.9500 . ?
C166 C167 1.328(19) . ?
C166 H166 0.9500 . ?
C167 C168 1.517(14) . ?
C168 H16C 0.9900 . ?
C168 H16D 0.9900 . ?
O1G C1G 1.38(2) . ?
O2G C2G 1.42(3) . ?
O3G C3G 1.51(2) . ?
O4G C4G 1.39(3) . ?
O5G C1G 1.39(2) . ?
O5G C5G 1.47(2) . ?
O6G C6G 1.46(3) . ?
C1G C2G 1.49(3) . ?
C1G H1G 1.0000 . ?
C2G C3G 1.53(3) . ?
C2G H2G 1.0000 . ?
C3G C4G 1.54(3) . ?
C3G H3G 1.0000 . ?
C4G C5G 1.59(3) . ?
C4G H4G 1.0000 . ?
C5G C6G 1.56(3) . ?
C5G H5G 1.0000 . ?
C6G H6G1 0.9900 . ?
C6G H6G2 0.9900 . ?
C1M O1N 1.54(3) . ?
C1M O1M 1.57(3) . ?

loop_
_geom_hbond_atom_site_label_D
_geom_hbond_atom_site_label_H
_geom_hbond_atom_site_label_A
_geom_hbond_site_symmetry_D
_geom_hbond_site_symmetry_H
_geom_hbond_site_symmetry_A
_geom_hbond_distance_DA
_geom_hbond_distance_DH
_geom_hbond_distance_HA
_geom_hbond_angle_DHA
_geom_hbond_publ_flag
N1 H1N Cl14 . . . 3.229(9) 1.000 2.284 157.0 no
N2 H2N Cl20 . . . 3.264(9) 1.000 2.400 144.1 no
N3 H3N Cl15 . . 1_556 3.203(10) 1.000 2.339 144.1 no
N4 H4N O4W . . 1_556 2.839(16) 1.000 1.905 154.1 no
N6 H6N Cl2 . . 1_455 3.118(8) 1.000 2.198 152.2 no
N9 H9N O9W^e . . 1_655 2.942 1.000 1.981 160.5 no
N10 H10N Cl23 . . 2_756 3.161(12) 1.000 2.279 146.4 no
N12 H12N O7W . . 2_656 2.882 1.000 1.894 169.2 no
N13 H13N Cl2 . . . 3.242(9) 1.000 2.303 155.8 no
N14 H14N Cl8 . . . 3.245(9) 1.000 2.372 145.4 no
N15 H15N Cl3 . . 1_554 3.247(10) 1.000 2.382 144.3 no
N16 H16N O2W . . 1_554 2.820(15) 1.000 1.874 156.7 no
N18 H18N Cl14 . . 1_655 3.131(8) 1.000 2.210 152.3 no
N21 H21N O21W . . . 2.822 1.000 1.843 165.4 no
N22 H22N Cl11 . . 2_646 3.192(12) 1.000 2.317 145.6 no
N23 H23N Cl10 . . 2_746 3.226(14) 1.000 2.267 160.3 no
N24 H24N O5W . . 2_746 2.90(2) 1.000 1.921 166.7 no

loop_
_geom_torsion_atom_site_label_1
_geom_torsion_atom_site_label_2
_geom_torsion_atom_site_label_3
_geom_torsion_atom_site_label_4
_geom_torsion
_geom_torsion_site_symmetry_1
_geom_torsion_site_symmetry_2
_geom_torsion_site_symmetry_3
_geom_torsion_site_symmetry_4
_geom_torsion_publ_flag
C42 N1 C1 C6 -105.2(10) . . . . ?
Pd1 N1 C1 C6 19.6(11) . . . . ?
C42 N1 C1 C2 77.5(12) . . . . ?
Pd1 N1 C1 C2 -157.6(8) . . . . ?
C6 C1 C2 C3 4.4(16) . . . . ?
N1 C1 C2 C3 -178.4(9) . . . . ?
C1 C2 C3 C4 0.4(17) . . . . ?
C2 C3 C4 C5 -4.7(19) . . . . ?
C3 C4 C5 C6 4.1(19) . . . . ?
C2 C1 C6 C5 -5.1(17) . . . . ?
N1 C1 C6 C5 177.7(10) . . . . ?
C2 C1 C6 N2 169.4(9) . . . . ?
N1 C1 C6 N2 -7.8(14) . . . . ?
C4 C5 C6 C1 0.7(18) . . . . ?
C4 C5 C6 N2 -173.6(10) . . . . ?
C7 N2 C6 C1 119.9(11) . . . . ?
Pd1 N2 C6 C1 -8.2(11) . . . . ?
C7 N2 C6 C5 -65.5(13) . . . . ?
Pd1 N2 C6 C5 166.4(9) . . . . ?
C6 N2 C7 C8 -67.5(13) . . . . ?
Pd1 N2 C7 C8 57.5(11) . . . . ?
N2 C7 C8 C10 82.8(14) . . . . ?
N2 C7 C8 C9 -94.2(12) . . . . ?
C10 C8 C9 C11 2.5(16) . . . . ?
C7 C8 C9 C11 179.7(10) . . . . ?
C9 C8 C10 C12 -1.6(17) . . . . ?
C7 C8 C10 C12 -178.7(11) . . . . ?
C8 C9 C11 C13 -2.5(17) . . . . ?
C8 C10 C12 C13 0.8(19) . . . . ?
C10 C12 C13 C11 -0.6(17) . . . . ?
C10 C12 C13 C14 -177.9(11) . . . . ?
C9 C11 C13 C12 1.5(17) . . . . ?
C9 C11 C13 C14 178.8(11) . . . . ?
C12 C13 C14 N3 97.8(13) . . . . ?
C11 C13 C14 N3 -79.3(14) . . . . ?
C15 N3 C14 C13 -68.9(13) . . . . ?
Pd2 N3 C14 C13 172.6(8) . . . . ?
C14 N3 C15 C20 -100.9(16) . . . . ?
Pd2 N3 C15 C20 19.7(16) . . . . ?
C14 N3 C15 C16 73.5(13) . . . . ?
Pd2 N3 C15 C16 -165.8(9) . . . . ?
C20 C15 C16 C17 -6(2) . . . . ?
N3 C15 C16 C17 179.2(14) . . . . ?
C15 C16 C17 C18 6(3) . . . . ?
C16 C17 C18 C19 -3(3) . . . . ?
C17 C18 C19 C20 0(3) . . . . ?
N3 C15 C20 C19 177.9(14) . . . . ?
C16 C15 C20 C19 4(2) . . . . ?
N3 C15 C20 N4 -12(2) . . . . ?
C16 C15 C20 N4 173.3(11) . . . . ?
C18 C19 C20 C15 -1(3) . . . . ?
C18 C19 C20 N4 -170.1(15) . . . . ?
C21 N4 C20 C15 124.8(13) . . . . ?
Pd2 N4 C20 C15 -2.6(14) . . . . ?
C21 N4 C20 C19 -65.0(16) . . . . ?
Pd2 N4 C20 C19 167.6(12) . . . . ?
C20 N4 C21 C22 -75.1(15) . . . . ?
Pd2 N4 C21 C22 48.5(15) . . . . ?
N4 C21 C22 C24 87.8(16) . . . . ?
N4 C21 C22 C23 -89.5(14) . . . . ?
C24 C22 C23 C25 -0.1(18) . . . . ?
C21 C22 C23 C25 177.3(12) . . . . ?
C23 C22 C24 C26 1.4(18) . . . . ?
C21 C22 C24 C26 -175.9(11) . . . . ?
C22 C23 C25 C27 -1.2(19) . . . . ?
C22 C24 C26 C27 -1.4(19) . . . . ?
C24 C26 C27 C25 0.1(17) . . . . ?
C24 C26 C27 C28 179.2(11) . . . . ?
C23 C25 C27 C26 1.2(18) . . . . ?
C23 C25 C27 C28 -177.9(11) . . . . ?
C26 C27 C28 N5 97.8(13) . . . . ?
C25 C27 C28 N5 -83.1(13) . . . . ?
C29 N5 C28 C27 -79.2(11) . . . . ?
Pd3 N5 C28 C27 160.2(8) . . . . ?
C28 N5 C29 C34 -106.3(10) . . . . ?
Pd3 N5 C29 C34 15.3(9) . . . . ?
C28 N5 C29 C30 72.6(11) . . . . ?
Pd3 N5 C29 C30 -165.9(8) . . . . ?
C34 C29 C30 C31 2.8(18) . . . . ?
N5 C29 C30 C31 -175.8(9) . . . . ?
C29 C30 C31 C32 -3.3(18) . . . . ?
C30 C31 C32 C33 2.1(19) . . . . ?
C31 C32 C33 C34 0.1(18) . . . . ?
C30 C29 C34 C33 -0.7(16) . . . . ?
N5 C29 C34 C33 178.0(8) . . . . ?
C30 C29 C34 N6 175.1(10) . . . . ?
N5 C29 C34 N6 -6.2(12) . . . . ?
C32 C33 C34 C29 -0.9(15) . . . . ?
C32 C33 C34 N6 -176.9(9) . . . . ?
C35 N6 C34 C29 126.0(10) . . . . ?
Pd3 N6 C34 C29 -6.2(11) . . . . ?
C35 N6 C34 C33 -58.4(12) . . . . ?
Pd3 N6 C34 C33 169.4(8) . . . . ?
C34 N6 C35 C36 -73.3(12) . . . . ?
Pd3 N6 C35 C36 54.8(11) . . . . ?
N6 C35 C36 C37 -107.1(11) . . . . ?
N6 C35 C36 C38 72.8(14) . . . . ?
C38 C36 C37 C39 -1.5(15) . . . . ?
C35 C36 C37 C39 178.4(9) . . . . ?
C37 C36 C38 C40 4.9(16) . . . . ?
C35 C36 C38 C40 -175.0(10) . . . . ?
C36 C37 C39 C41 -1.5(16) . . . . ?
C36 C38 C40 C41 -5.2(16) . . . . ?
C37 C39 C41 C40 1.2(16) . . . . ?
C37 C39 C41 C42 178.5(9) . . . . ?
C38 C40 C41 C39 2.1(16) . . . . ?
C38 C40 C41 C42 -175.2(10) . . . . ?
C39 C41 C42 N1 -80.2(13) . . . . ?
C40 C41 C42 N1 97.1(12) . . . . ?
C1 N1 C42 C41 -67.9(11) . . . . ?
Pd1 N1 C42 C41 170.5(7) . . . . ?
N12 Pd6 N11 C71 -16.4(11) . . . . ?
Cl11 Pd6 N11 C71 162.0(10) . . . . ?
N12 Pd6 N11 C70 120.4(11) . . . . ?
Cl11 Pd6 N11 C70 -61.2(10) . . . . ?
C84 N7 C43 C44 61.6(14) . . . . ?
Pd4 N7 C43 C44 -169.0(10) . . . . ?
C84 N7 C43 C48 -120.9(11) . . . . ?
Pd4 N7 C43 C48 8.5(12) . . . . ?
C48 C43 C44 C45 -4(2) . . . . ?
N7 C43 C44 C45 172.9(12) . . . . ?
C43 C44 C45 C46 3(2) . . . . ?
C44 C45 C46 C47 -1(2) . . . . ?
C45 C46 C47 C48 -1(2) . . . . ?
C46 C47 C48 C43 -0.7(17) . . . . ?
C46 C47 C48 N8 177.9(11) . . . . ?
C44 C43 C48 C47 3.3(18) . . . . ?
N7 C43 C48 C47 -174.2(10) . . . . ?
C44 C43 C48 N8 -175.3(11) . . . . ?
N7 C43 C48 N8 7.1(15) . . . . ?
C49 N8 C48 C47 -74.0(13) . . . . ?
Pd4 N8 C48 C47 162.3(9) . . . . ?
C49 N8 C48 C43 104.6(11) . . . . ?
Pd4 N8 C48 C43 -19.1(11) . . . . ?
C48 N8 C49 C50 62.4(11) . . . . ?
Pd4 N8 C49 C50 -175.6(7) . . . . ?
N8 C49 C50 C51 75.6(13) . . . . ?
N8 C49 C50 C52 -101.8(12) . . . . ?
C52 C50 C51 C53 -1.0(18) . . . . ?
C49 C50 C51 C53 -178.4(11) . . . . ?
C51 C50 C52 C54 2.1(17) . . . . ?
C49 C50 C52 C54 179.4(10) . . . . ?
C50 C51 C53 C55 0.4(18) . . . . ?
C50 C52 C54 C55 -2.7(17) . . . . ?
C52 C54 C55 C53 2.2(17) . . . . ?
C52 C54 C55 C56 -177.8(10) . . . . ?
C51 C53 C55 C54 -1.0(18) . . . . ?
C51 C53 C55 C56 178.9(11) . . . . ?
C54 C55 C56 N9 -96.2(14) . . . . ?
C53 C55 C56 N9 83.8(14) . . . . ?
C57 N9 C56 C55 -57.6(14) . . . . ?
Pd5 N9 C56 C55 68.6(14) . . . . ?
C56 N9 C57 C62 120.4(11) . . . . ?
Pd5 N9 C57 C62 -11.2(11) . . . . ?
C56 N9 C57 C58 -64.9(14) . . . . ?
Pd5 N9 C57 C58 163.5(10) . . . . ?
C62 C57 C58 C59 -7(2) . . . . ?
N9 C57 C58 C59 179.3(11) . . . . ?
C57 C58 C59 C60 -0.3(19) . . . . ?
C58 C59 C60 C61 0(2) . . . . ?
C59 C60 C61 C62 6.9(18) . . . . ?
C58 C57 C62 N10 176.5(12) . . . . ?
N9 C57 C62 N10 -9.0(17) . . . . ?
C58 C57 C62 C61 12.7(18) . . . . ?
N9 C57 C62 C61 -172.8(9) . . . . ?
C63 N10 C62 C57 -104.3(15) . . . . ?
Pd5 N10 C62 C57 22.8(14) . . . . ?
C63 N10 C62 C61 59.5(13) . . . . ?
Pd5 N10 C62 C61 -173.3(7) . . . . ?
C60 C61 C62 C57 -12.6(16) . . . . ?
C60 C61 C62 N10 -178.8(10) . . . . ?
C62 N10 C63 C64 -178.6(11) . . . . ?
Pd5 N10 C63 C64 63.2(13) . . . . ?
N10 C63 C64 C66 -100.9(16) . . . . ?
N10 C63 C64 C65 83.2(16) . . . . ?
C66 C64 C65 C67 4(2) . . . . ?
C63 C64 C65 C67 -179.7(14) . . . . ?
C65 C64 C66 C68 -2(2) . . . . ?
C63 C64 C66 C68 -177.8(14) . . . . ?
C64 C65 C67 C69 -8(3) . . . . ?
C64 C66 C68 C69 3(3) . . . . ?
C65 C67 C69 C68 8(3) . . . . ?
C65 C67 C69 C70 -169.5(17) . . . . ?
C66 C68 C69 C67 -6(3) . . . . ?
C66 C68 C69 C70 171.7(17) . . . . ?
C67 C69 C70 N11 87(2) . . . . ?
C68 C69 C70 N11 -90(2) . . . . ?
C71 N11 C70 C69 90.3(19) . . . . ?
Pd6 N11 C70 C69 -50.1(19) . . . . ?
C70 N11 C71 C72 61(2) . . . . ?
Pd6 N11 C71 C72 -158.8(19) . . . . ?
C70 N11 C71 C76 -128.9(16) . . . . ?
Pd6 N11 C71 C76 11.1(19) . . . . ?
C76 C71 C72 C73 1(3) . . . . ?
N11 C71 C72 C73 170.1(19) . . . . ?
C71 C72 C73 C74 -4(3) . . . . ?
C72 C73 C74 C75 3(3) . . . . ?
C73 C74 C75 C76 0(3) . . . . ?
C74 C75 C76 C71 -4(3) . . . . ?
C74 C75 C76 N12 -175.8(15) . . . . ?
C72 C71 C76 C75 4(3) . . . . ?
N11 C71 C76 C75 -167.5(17) . . . . ?
C72 C71 C76 N12 175.8(16) . . . . ?
N11 C71 C76 N12 5(2) . . . . ?
C77 N12 C76 C75 -84.6(19) . . . . ?
Pd6 N12 C76 C75 156.6(13) . . . . ?
C77 N12 C76 C71 102.5(17) . . . . ?
Pd6 N12 C76 C71 -16.3(17) . . . . ?
C76 N12 C77 C78 58(2) . . . . ?
Pd6 N12 C77 C78 177.8(12) . . . . ?
N12 C77 C78 C80 -95.2(16) . . . . ?
N12 C77 C78 C79 87.3(17) . . . . ?
C80 C78 C79 C81 0.3(19) . . . . ?
C77 C78 C79 C81 177.9(11) . . . . ?
C79 C78 C80 C82 -1.7(18) . . . . ?
C77 C78 C80 C82 -179.2(11) . . . . ?
C78 C79 C81 C83 2.4(18) . . . . ?
C78 C80 C82 C83 0.5(18) . . . . ?
C79 C81 C83 C82 -3.6(17) . . . . ?
C79 C81 C83 C84 178.8(10) . . . . ?
C80 C82 C83 C81 2.2(17) . . . . ?
C80 C82 C83 C84 179.7(10) . . . . ?
C43 N7 C84 C83 78.5(13) . . . . ?
Pd4 N7 C84 C83 -47.5(13) . . . . ?
C81 C83 C84 N7 85.7(14) . . . . ?
C82 C83 C84 N7 -91.8(13) . . . . ?
C126 N13 C85 C86 -76.2(12) . . . . ?
Pd7 N13 C85 C86 158.6(8) . . . . ?
C126 N13 C85 C90 104.0(10) . . . . ?
Pd7 N13 C85 C90 -21.3(11) . . . . ?
C90 C85 C86 C87 -1.8(16) . . . . ?
N13 C85 C86 C87 178.4(10) . . . . ?
C85 C86 C87 C88 -3.0(17) . . . . ?
C86 C87 C88 C89 6.2(18) . . . . ?
C87 C88 C89 C90 -4.6(17) . . . . ?
C88 C89 C90 C85 -0.3(17) . . . . ?
C88 C89 C90 N14 173.5(10) . . . . ?
C86 C85 C90 C89 3.4(16) . . . . ?
N13 C85 C90 C89 -176.7(10) . . . . ?
C86 C85 C90 N14 -170.5(9) . . . . ?
N13 C85 C90 N14 9.3(14) . . . . ?
C91 N14 C90 C89 65.5(12) . . . . ?
Pd7 N14 C90 C89 -166.1(9) . . . . ?
C91 N14 C90 C85 -120.4(10) . . . . ?
Pd7 N14 C90 C85 7.9(11) . . . . ?
C90 N14 C91 C92 71.6(11) . . . . ?
Pd7 N14 C91 C92 -52.7(10) . . . . ?
N14 C91 C92 C94 -89.1(13) . . . . ?
N14 C91 C92 C93 94.4(12) . . . . ?
C94 C92 C93 C95 2.5(17) . . . . ?
C91 C92 C93 C95 179.0(10) . . . . ?
C93 C92 C94 C96 -3.8(17) . . . . ?
C91 C92 C94 C96 179.7(11) . . . . ?
C92 C93 C95 C97 -1.2(17) . . . . ?
C92 C94 C96 C97 3.8(18) . . . . ?
C93 C95 C97 C96 1.1(17) . . . . ?
C93 C95 C97 C98 -177.1(10) . . . . ?
C94 C96 C97 C95 -2.4(18) . . . . ?
C94 C96 C97 C98 175.8(11) . . . . ?
C99 N15 C98 C97 68.4(14) . . . . ?
Pd8 N15 C98 C97 -172.1(9) . . . . ?
C95 C97 C98 N15 78.3(14) . . . . ?
C96 C97 C98 N15 -99.9(14) . . . . ?
C98 N15 C99 C104 107.2(16) . . . . ?
Pd8 N15 C99 C104 -15.8(17) . . . . ?
C98 N15 C99 C100 -70.9(15) . . . . ?
Pd8 N15 C99 C100 166.1(11) . . . . ?
C104 C99 C100 C101 3(3) . . . . ?
N15 C99 C100 C101 -179.3(17) . . . . ?
C99 C100 C101 C102 -5(3) . . . . ?
C100 C101 C102 C103 5(4) . . . . ?
C101 C102 C103 C104 -3(4) . . . . ?
N15 C99 C104 N16 6(2) . . . . ?
C100 C99 C104 N16 -176.2(13) . . . . ?
N15 C99 C104 C103 -178.5(13) . . . . ?
C100 C99 C104 C103 0(3) . . . . ?
C105 N16 C104 C99 -120.2(17) . . . . ?
Pd8 N16 C104 C99 7.8(18) . . . . ?
C105 N16 C104 C103 63.8(17) . . . . ?
Pd8 N16 C104 C103 -168.2(12) . . . . ?
C102 C103 C104 C99 0(3) . . . . ?
C102 C103 C104 N16 176.4(18) . . . . ?
C104 N16 C105 C106 73.2(17) . . . . ?
Pd8 N16 C105 C106 -50.5(14) . . . . ?
N16 C105 C106 C107 92.8(15) . . . . ?
N16 C105 C106 C108 -86.8(16) . . . . ?
C108 C106 C107 C109 2.2(19) . . . . ?
C105 C106 C107 C109 -177.4(11) . . . . ?
C107 C106 C108 C110 -1.3(19) . . . . ?
C105 C106 C108 C110 178.3(11) . . . . ?
C106 C107 C109 C111 -1.7(18) . . . . ?
C106 C108 C110 C111 -0.2(19) . . . . ?
C107 C109 C111 C110 0.2(17) . . . . ?
C107 C109 C111 C112 176.8(10) . . . . ?
C108 C110 C111 C109 0.7(17) . . . . ?
C108 C110 C111 C112 -175.8(11) . . . . ?
C109 C111 C112 N17 85.6(13) . . . . ?
C110 C111 C112 N17 -97.9(13) . . . . ?
C113 N17 C112 C111 78.1(12) . . . . ?
Pd9 N17 C112 C111 -161.4(9) . . . . ?
C112 N17 C113 C114 -76.2(12) . . . . ?
Pd9 N17 C113 C114 163.4(9) . . . . ?
C112 N17 C113 C118 106.8(10) . . . . ?
Pd9 N17 C113 C118 -13.6(9) . . . . ?
C118 C113 C114 C115 -4(2) . . . . ?
N17 C113 C114 C115 179.8(11) . . . . ?
C113 C114 C115 C116 0(2) . . . . ?
C114 C115 C116 C117 0(2) . . . . ?
C115 C116 C117 C118 2(2) . . . . ?
C114 C113 C118 C117 5.9(17) . . . . ?
N17 C113 C118 C117 -177.5(8) . . . . ?
C114 C113 C118 N18 -172.3(11) . . . . ?
N17 C113 C118 N18 4.3(13) . . . . ?
C116 C117 C118 C113 -4.6(16) . . . . ?
C116 C117 C118 N18 173.7(11) . . . . ?
C119 N18 C118 C113 -126.4(10) . . . . ?
Pd9 N18 C118 C113 7.3(12) . . . . ?
C119 N18 C118 C117 55.5(12) . . . . ?
Pd9 N18 C118 C117 -170.7(8) . . . . ?
C118 N18 C119 C120 75.6(12) . . . . ?
Pd9 N18 C119 C120 -54.6(12) . . . . ?
N18 C119 C120 C121 107.6(12) . . . . ?
N18 C119 C120 C122 -70.2(14) . . . . ?
C122 C120 C121 C123 -1.8(16) . . . . ?
C119 C120 C121 C123 -179.6(10) . . . . ?
C121 C120 C122 C124 0.6(16) . . . . ?
C119 C120 C122 C124 178.4(10) . . . . ?
C120 C121 C123 C125 2.9(16) . . . . ?
C120 C122 C124 C125 -0.6(17) . . . . ?
C122 C124 C125 C123 1.6(17) . . . . ?
C122 C124 C125 C126 177.7(10) . . . . ?
C121 C123 C125 C124 -2.8(16) . . . . ?
C121 C123 C125 C126 -178.9(9) . . . . ?
C85 N13 C126 C125 67.8(12) . . . . ?
Pd7 N13 C126 C125 -170.4(7) . . . . ?
C124 C125 C126 N13 -96.1(12) . . . . ?
C123 C125 C126 N13 79.9(12) . . . . ?
C168 N19 C127 C132 119.2(12) . . . . ?
Pd10 N19 C127 C132 -9.8(13) . . . . ?
C168 N19 C127 C128 -64.7(16) . . . . ?
Pd10 N19 C127 C128 166.4(12) . . . . ?
C132 C127 C128 C129 2(2) . . . . ?
N19 C127 C128 C129 -174.4(14) . . . . ?
C127 C128 C129 C130 3(2) . . . . ?
C128 C129 C130 C131 -6(2) . . . . ?
C129 C130 C131 C132 4(2) . . . . ?
C128 C127 C132 C131 -4.0(19) . . . . ?
N19 C127 C132 C131 172.3(11) . . . . ?
C128 C127 C132 N20 177.6(12) . . . . ?
N19 C127 C132 N20 -6.1(16) . . . . ?
C130 C131 C132 C127 1.2(19) . . . . ?
C130 C131 C132 N20 179.5(12) . . . . ?
C133 N20 C132 C127 -104.1(12) . . . . ?
Pd10 N20 C132 C127 18.5(12) . . . . ?
C133 N20 C132 C131 77.5(13) . . . . ?
Pd10 N20 C132 C131 -159.8(9) . . . . ?
C132 N20 C133 C134 -64.0(12) . . . . ?
Pd10 N20 C133 C134 174.3(7) . . . . ?
N20 C133 C134 C135 -81.7(13) . . . . ?
N20 C133 C134 C136 98.9(12) . . . . ?
C136 C134 C135 C137 -3.0(18) . . . . ?
C133 C134 C135 C137 177.5(10) . . . . ?
C135 C134 C136 C138 -0.4(18) . . . . ?
C133 C134 C136 C138 179.1(10) . . . . ?
C134 C135 C137 C139 6.2(19) . . . . ?
C134 C136 C138 C139 1.0(18) . . . . ?
C135 C137 C139 C138 -5.5(18) . . . . ?
C135 C137 C139 C140 175.1(11) . . . . ?
C136 C138 C139 C137 1.9(18) . . . . ?
C136 C138 C139 C140 -178.7(11) . . . . ?
C141 N21 C140 C139 60.4(15) . . . . ?
Pd11 N21 C140 C139 -65.4(15) . . . . ?
C137 C139 C140 N21 -85.9(15) . . . . ?
C138 C139 C140 N21 94.7(15) . . . . ?
C140 N21 C141 C146 -119.6(11) . . . . ?
Pd11 N21 C141 C146 11.9(12) . . . . ?
C140 N21 C141 C142 66.9(15) . . . . ?
Pd11 N21 C141 C142 -161.7(11) . . . . ?
C146 C141 C142 C143 6(2) . . . . ?
N21 C141 C142 C143 179.2(12) . . . . ?
C141 C142 C143 C144 1(2) . . . . ?
C142 C143 C144 C145 -4(2) . . . . ?
C143 C144 C145 C146 0(2) . . . . ?
C142 C141 C146 N22 -175.1(13) . . . . ?
N21 C141 C146 N22 11.2(19) . . . . ?
C142 C141 C146 C145 -9.5(18) . . . . ?
N21 C141 C146 C145 176.9(10) . . . . ?
C142 C141 C146 Pd11 165.0(13) . . . . ?
N21 C141 C146 Pd11 -8.7(9) . . . . ?
C147 N22 C146 C141 101.3(18) . . . . ?
Pd11 N22 C146 C141 -25.6(16) . . . . ?
C147 N22 C146 C145 -64.4(14) . . . . ?
Pd11 N22 C146 C145 168.8(9) . . . . ?
C147 N22 C146 Pd11 126.9(12) . . . . ?
C144 C145 C146 C141 6.3(19) . . . . ?
C144 C145 C146 N22 174.5(13) . . . . ?
C144 C145 C146 Pd11 -155(2) . . . . ?
C146 N22 C147 C148 177.5(11) . . . . ?
Pd11 N22 C147 C148 -65.8(13) . . . . ?
N22 C147 C148 C150 101.1(17) . . . . ?
N22 C147 C148 C149 -76.5(18) . . . . ?
C150 C148 C149 C151 4(3) . . . . ?
C147 C148 C149 C151 -178.2(16) . . . . ?
C149 C148 C150 C152 -3(3) . . . . ?
C147 C148 C150 C152 179.7(15) . . . . ?
C148 C149 C151 C153 -5(3) . . . . ?
C148 C150 C152 C153 2(3) . . . . ?
C149 C151 C153 C152 4(3) . . . . ?
C149 C151 C153 C154 179.8(17) . . . . ?
C150 C152 C153 C151 -2(3) . . . . ?
C150 C152 C153 C154 -178.2(16) . . . . ?
C151 C153 C154 N23 -80(2) . . . . ?
C152 C153 C154 N23 96(2) . . . . ?
C155 N23 C154 C153 -83.8(19) . . . . ?
Pd12 N23 C154 C153 39.4(19) . . . . ?
C154 N23 C155 C160 119.1(18) . . . . ?
Pd12 N23 C155 C160 -12.2(17) . . . . ?
C154 N23 C155 C156 -63(2) . . . . ?
Pd12 N23 C155 C156 165.3(15) . . . . ?
C160 C155 C156 C157 4(3) . . . . ?
N23 C155 C156 C157 -173.7(17) . . . . ?
C155 C156 C157 C158 -2(3) . . . . ?
C156 C157 C158 C159 -1(3) . . . . ?
C157 C158 C159 C160 3(3) . . . . ?
C156 C155 C160 C159 -2(3) . . . . ?
N23 C155 C160 C159 175.7(14) . . . . ?
C156 C155 C160 N24 176.2(16) . . . . ?
N23 C155 C160 N24 -7(2) . . . . ?
C158 C159 C160 C155 -2(3) . . . . ?
C158 C159 C160 N24 -179.5(14) . . . . ?
C161 N24 C160 C155 -101.8(16) . . . . ?
Pd12 N24 C160 C155 22.4(17) . . . . ?
C161 N24 C160 C159 76.1(19) . . . . ?
Pd12 N24 C160 C159 -159.7(12) . . . . ?
C160 N24 C161 C162 -55(2) . . . . ?
Pd12 N24 C161 C162 -177.6(12) . . . . ?
N24 C161 C162 C163 -83.5(19) . . . . ?
N24 C161 C162 C164 88.4(18) . . . . ?
C164 C162 C163 C165 3(2) . . . . ?
C161 C162 C163 C165 175.0(12) . . . . ?
C163 C162 C164 C166 -3(2) . . . . ?
C161 C162 C164 C166 -175.4(12) . . . . ?
C162 C163 C165 C167 0(2) . . . . ?
C162 C164 C166 C167 1(2) . . . . ?
C164 C166 C167 C165 1.3(19) . . . . ?
C164 C166 C167 C168 178.3(11) . . . . ?
C163 C165 C167 C166 -1.8(18) . . . . ?
C163 C165 C167 C168 -178.9(11) . . . . ?
C127 N19 C168 C167 -76.3(15) . . . . ?
Pd10 N19 C168 C167 49.3(14) . . . . ?
C166 C167 C168 N19 92.8(15) . . . . ?
C165 C167 C168 N19 -90.1(14) . . . . ?
C5G O5G C1G O1G 62(5) . . . . ?
C5G O5G C1G C2G -48(5) . . . . ?
O1G C1G C2G O2G 168(4) . . . . ?
O5G C1G C2G O2G -69(5) . . . . ?
O1G C1G C2G C3G -74(4) . . . . ?
O5G C1G C2G C3G 49(5) . . . . ?
O2G C2G C3G O3G -50(4) . . . . ?
C1G C2G C3G O3G -167(3) . . . . ?
O2G C2G C3G C4G 63(4) . . . . ?
C1G C2G C3G C4G -54(4) . . . . ?
O3G C3G C4G O4G -70(5) . . . . ?
C2G C3G C4G O4G -178(4) . . . . ?
O3G C3G C4G C5G 163(3) . . . . ?
C2G C3G C4G C5G 55(4) . . . . ?
C1G O5G C5G C6G -165(4) . . . . ?
C1G O5G C5G C4G 47(5) . . . . ?
O4G C4G C5G O5G -175(4) . . . . ?
C3G C4G C5G O5G -49(5) . . . . ?
O4G C4G C5G C6G 35(6) . . . . ?
C3G C4G C5G C6G 161(4) . . . . ?
O5G C5G C6G O6G -72(7) . . . . ?
C4G C5G C6G O6G 72(7) . . . . ?
